data_7153063
loop_
_publ_author_name
'Trivedi, Manoj'
'Singh, Gurmeet'
'Kumar, Abhinav'
'Rath, Nigam P.'

_publ_section_title
;
 A thiocyanato-bridged copper(i) cubane complex and its application in
 palladium-catalyzed Sonogashira coupling of aryl halides.
;
_journal_issue 36
_journal_name_full 'Dalton transactions (Cambridge, England : 2003)'
_journal_page_first 12849
_journal_page_last 12852
_journal_paper_doi 10.1039/c3dt51196k
_journal_volume 42
_journal_year 2013
_chemical_formula_moiety 'C56 H88 Cu4 Fe2 N4 P4 S4'
_chemical_formula_sum 'C56 H88 Cu4 Fe2 N4 P4 S4'
_chemical_formula_weight 1435.28
_chemical_name_systematic
; 
 ? 
;
_space_group_crystal_system orthorhombic
_space_group_IT_number 41
_space_group_name_Hall 'A 2 -2ab'
_space_group_name_H-M_alt 'A b a 2'
_symmetry_space_group_name_Hall 'A 2 -2ab'
_symmetry_space_group_name_H-M 'A b a 2'
_atom_sites_solution_hydrogens geom
_atom_sites_solution_primary direct
_atom_sites_solution_secondary difmap
_audit_creation_method SHELXL-2013
_cell_angle_alpha 90
_cell_angle_beta 90
_cell_angle_gamma 90
_cell_formula_units_Z 12
_cell_length_a 32.822(3)
_cell_length_b 32.088(2)
_cell_length_c 21.1255(9)
_cell_measurement_reflns_used 8117
_cell_measurement_temperature 293(2)
_cell_measurement_theta_max 29.8400
_cell_measurement_theta_min 2.9601
_cell_volume 22249(3)
_computing_cell_refinement
;
CrysAlisPro, Agilent Technologies,
Version 1.171.34.49 (release 20-01-2011 CrysAlis171 .NET)
(compiled Jan 20 2011,15:58:25)
;
_computing_data_collection
;
CrysAlisPro, Agilent Technologies,
Version 1.171.34.49 (release 20-01-2011 CrysAlis171 .NET)
(compiled Jan 20 2011,15:58:25)
;
_computing_data_reduction
;
CrysAlisPro, Agilent Technologies,
Version 1.171.34.49 (release 20-01-2011 CrysAlis171 .NET)
(compiled Jan 20 2011,15:58:25)
;
_computing_molecular_graphics
;
O. V. Dolomanov, L. J. Bourhis, R. J. Gildea, J. A. K. Howard and H. Puschmann,
OLEX2: a complete structure solution, refinement and analysis program.
J. Appl. Cryst. (2009). 42, 339-341.
;
_computing_publication_material
;
O. V. Dolomanov, L. J. Bourhis, R. J. Gildea, J. A. K. Howard and H. Puschmann,
OLEX2: a complete structure solution, refinement and analysis program.
J. Appl. Cryst. (2009). 42, 339-341.
;
_computing_structure_refinement 'SHELXL-2013 (Sheldrick, 2008)'
_computing_structure_solution 'SHELXS-97 (Sheldrick, 2008)'
_diffrn_ambient_temperature 293(2)
_diffrn_detector_area_resol_mean 15.9853
_diffrn_measured_fraction_theta_full 0.997
_diffrn_measured_fraction_theta_max 0.997
_diffrn_measurement_device_type 'Xcalibur, Sapphire3'
_diffrn_measurement_method '\w scans'
_diffrn_radiation_type MoK\a
_diffrn_radiation_wavelength 0.71073
_diffrn_reflns_av_R_equivalents 0.1164
_diffrn_reflns_av_unetI/netI 0.0843
_diffrn_reflns_Laue_measured_fraction_full 0.997
_diffrn_reflns_Laue_measured_fraction_max 0.997
_diffrn_reflns_limit_h_max 39
_diffrn_reflns_limit_h_min -39
_diffrn_reflns_limit_k_max 38
_diffrn_reflns_limit_k_min -38
_diffrn_reflns_limit_l_max 25
_diffrn_reflns_limit_l_min -25
_diffrn_reflns_number 150166
_diffrn_reflns_point_group_measured_fraction_full 0.998
_diffrn_reflns_point_group_measured_fraction_max 0.998
_diffrn_reflns_theta_full 25.000
_diffrn_reflns_theta_max 25.350
_diffrn_reflns_theta_min 2.966
_exptl_absorpt_coefficient_mu 1.739
_exptl_absorpt_correction_T_max 1.00000
_exptl_absorpt_correction_T_min 0.81994
_exptl_absorpt_correction_type multi-scan
_exptl_absorpt_process_details
; 
'Wed Nov 07 09:36:43 2012' 
;
_exptl_crystal_colour orange
_exptl_crystal_density_diffrn 1.285
_exptl_crystal_density_method 'not measured'
_exptl_crystal_description Needle
_exptl_crystal_F_000 8928
_exptl_crystal_size_max 0.40
_exptl_crystal_size_mid 0.35
_exptl_crystal_size_min 0.20
_refine_diff_density_max 0.530
_refine_diff_density_min -0.349
_refine_diff_density_rms 0.086
_refine_ls_abs_structure_details
; 
 Flack x determined using 5935 quotients [(I+)-(I-)]/[(I+)+(I-)] 
 (Parsons and Flack (2004), Acta Cryst. A60, s61). 
;
_refine_ls_abs_structure_Flack 0.013(6)
_refine_ls_extinction_method none
_refine_ls_goodness_of_fit_ref 1.119
_refine_ls_hydrogen_treatment constr
_refine_ls_matrix_type full
_refine_ls_number_parameters 1031
_refine_ls_number_reflns 20347
_refine_ls_number_restraints 20
_refine_ls_restrained_S_all 1.119
_refine_ls_R_factor_all 0.0913
_refine_ls_R_factor_gt 0.0755
_refine_ls_shift/su_max 0.016
_refine_ls_shift/su_mean 0.000
_refine_ls_structure_factor_coef Fsqd
_refine_ls_weighting_details 'w=1/[\s^2^(Fo^2^)+(0.0550P)^2^] where P=(Fo^2^+2Fc^2^)/3'
_refine_ls_weighting_scheme calc
_refine_ls_wR_factor_gt 0.1298
_refine_ls_wR_factor_ref 0.1365
_reflns_Friedel_coverage 0.943
_reflns_Friedel_fraction_full 0.998
_reflns_Friedel_fraction_max 0.998
_reflns_number_gt 17129
_reflns_number_total 20347
_reflns_threshold_expression 'I > 2\s(I)'
_cod_data_source_file c3dt51196k.txt
_cod_data_source_block Complex-1b_sq_s
_cod_depositor_comments
;
   The original value of the _space_group_name_Hall data value in the
   original file was 'A 2 -2ac'. This contradicts the value given by
   authors in _symmetry_space_group_name_Hall, and the value computed
   by http://cci.lbl.gov/cctbx/explore_symmetry.html. Therefore, the
   value of _space_group_name_Hall was changed to 'A 2 -2ab'. The
   original value is retained in the _cod_original_sg_symbol_Hall data
   item.

   Saulius Gra\<zulis
   2013-08-28
;
_cod_original_sg_symbol_Hall 'A 2 -2ac'
_cod_database_code 7153063
_shelx_space_group_comment
; 
The symmetry employed for this shelxl refinement is uniquely defined 
by the following loop, which should always be used as a source of 
symmetry information in preference to the above space-group names. 
They are only intended as comments. 
;
_shelxl_version_number 2013-3

loop_
_space_group_symop_operation_xyz
'x, y, z'
'-x, -y, z'
'x+1/2, -y+1/2, z'
'-x+1/2, y+1/2, z'
'x, y+1/2, z+1/2'
'-x, -y+1/2, z+1/2'
'x+1/2, -y+1, z+1/2'
'-x+1/2, y+1, z+1/2'

loop_
_atom_site_label
_atom_site_type_symbol
_atom_site_fract_x
_atom_site_fract_y
_atom_site_fract_z
_atom_site_U_iso_or_equiv
_atom_site_adp_type
_atom_site_occupancy
_atom_site_site_symmetry_order
_atom_site_calc_flag
_atom_site_refinement_flags_posn
_atom_site_refinement_flags_adp
_atom_site_refinement_flags_occupancy
Cu1 Cu 0.72480(4) 0.38296(5) 0.49606(7) 0.0546(4) Uani 1 1 d . . .
Cu2 Cu 0.63756(5) 0.28551(5) 0.35455(8) 0.0598(4) Uani 1 1 d . . .
Cu3 Cu 0.68168(4) 0.44537(4) 0.39968(7) 0.0471(4) Uani 1 1 d . . .
Cu4 Cu 0.57489(4) 0.32483(4) 0.45074(7) 0.0496(4) Uani 1 1 d . . .
Cu5 Cu 0.51441(4) 0.54617(4) 1.05188(5) 0.0402(3) Uani 1 1 d . . .
Cu6 Cu 0.54697(4) 0.48693(4) 0.82168(6) 0.0430(4) Uani 1 1 d . . .
Fe1 Fe 0.78667(4) 0.50792(5) 0.50400(7) 0.0414(4) Uani 1 1 d . . .
Fe2 Fe 0.52071(6) 0.20944(5) 0.36228(7) 0.0532(5) Uani 1 1 d . . .
Fe5 Fe 0.5000 0.5000 1.25466(9) 0.0354(5) Uani 1 2 d S T P
Fe6 Fe 0.5000 0.5000 0.62045(9) 0.0338(5) Uani 1 2 d S T P
S1 S 0.73445(9) 0.39014(10) 0.37986(14) 0.0486(8) Uani 1 1 d . . .
S2 S 0.63240(10) 0.27494(10) 0.46832(15) 0.0555(8) Uani 1 1 d . . .
S3 S 0.66404(8) 0.43023(9) 0.51014(12) 0.0418(7) Uani 1 1 d . U .
S4 S 0.58575(9) 0.34562(9) 0.34029(13) 0.0476(8) Uani 1 1 d . . .
S5 S 0.55608(8) 0.48118(8) 1.04276(11) 0.0330(6) Uani 1 1 d . . .
S6 S 0.51946(9) 0.55683(9) 0.83079(12) 0.0386(7) Uani 1 1 d . . .
P1 P 0.78004(8) 0.39957(10) 0.55140(13) 0.0400(7) Uani 1 1 d . . .
P2 P 0.62325(10) 0.22660(9) 0.30360(14) 0.0480(8) Uani 1 1 d . . .
P3 P 0.70387(8) 0.51101(9) 0.39026(12) 0.0353(7) Uani 1 1 d . . .
P4 P 0.51464(9) 0.29617(9) 0.47147(13) 0.0398(7) Uani 1 1 d . . .
P5 P 0.52368(8) 0.58153(8) 1.14153(11) 0.0282(6) Uani 1 1 d . . .
P6 P 0.58012(8) 0.47404(8) 0.73146(11) 0.0288(6) Uani 1 1 d . . .
N1 N 0.6952(3) 0.3306(3) 0.5042(5) 0.060(3) Uani 1 1 d . . .
N2 N 0.6862(3) 0.3210(3) 0.3454(5) 0.058(3) Uani 1 1 d . . .
N3 N 0.6350(3) 0.4164(3) 0.3555(4) 0.045(2) Uani 1 1 d . . .
N4 N 0.5992(3) 0.3738(3) 0.4947(4) 0.045(2) Uani 1 1 d . U .
N5 N 0.5221(3) 0.5658(3) 0.9629(4) 0.036(2) Uani 1 1 d . . .
N6 N 0.5659(3) 0.4776(3) 0.9104(4) 0.038(2) Uani 1 1 d . . .
C1 C 0.6696(4) 0.3073(4) 0.4898(5) 0.051(3) Uani 1 1 d . . .
C2 C 0.7066(4) 0.3498(4) 0.3591(5) 0.048(3) Uani 1 1 d . . .
C3 C 0.6151(3) 0.3874(4) 0.3488(5) 0.038(3) Uani 1 1 d . . .
C4 C 0.6259(3) 0.3963(3) 0.5011(5) 0.037(2) Uani 1 1 d . U .
C5 C 0.7859(3) 0.4554(4) 0.5616(5) 0.041(3) Uani 1 1 d . . .
C6 C 0.7512(3) 0.4803(3) 0.5729(4) 0.040(3) Uani 1 1 d . . .
H6 H 0.7243 0.4718 0.5680 0.048 Uiso 1 1 calc R U .
C7 C 0.7640(4) 0.5211(4) 0.5930(5) 0.049(3) Uani 1 1 d . . .
H7 H 0.7471 0.5432 0.6039 0.059 Uiso 1 1 calc R U .
C8 C 0.8073(4) 0.5212(4) 0.5931(5) 0.057(3) Uani 1 1 d . U .
H8 H 0.8240 0.5438 0.6031 0.068 Uiso 1 1 calc R U .
C9 C 0.8202(4) 0.4818(4) 0.5758(5) 0.050(3) Uani 1 1 d . U .
H9 H 0.8473 0.4734 0.5736 0.061 Uiso 1 1 calc R U .
C10 C 0.7556(3) 0.5213(4) 0.4213(4) 0.042(3) Uani 1 1 d . U .
C11 C 0.7739(4) 0.5576(3) 0.4470(5) 0.048(3) Uani 1 1 d . . .
H11 H 0.7598 0.5813 0.4599 0.058 Uiso 1 1 calc R U .
C12 C 0.8157(4) 0.5525(5) 0.4501(6) 0.063(4) Uani 1 1 d . . .
H12 H 0.8347 0.5719 0.4644 0.075 Uiso 1 1 calc R U .
C13 C 0.8239(3) 0.5121(5) 0.4271(6) 0.059(4) Uani 1 1 d . . .
H13 H 0.8497 0.5003 0.4236 0.071 Uiso 1 1 calc R U .
C14 C 0.7876(3) 0.4926(4) 0.4104(5) 0.046(3) Uani 1 1 d . U .
H14 H 0.7849 0.4656 0.3948 0.056 Uiso 1 1 calc R U .
C15 C 0.8284(3) 0.3771(4) 0.5145(5) 0.050(3) Uani 1 1 d . U .
C16 C 0.8383(4) 0.4027(4) 0.4561(5) 0.065(4) Uani 1 1 d . . .
H16A H 0.8143 0.4053 0.4303 0.097 Uiso 1 1 calc R U .
H16B H 0.8594 0.3892 0.4324 0.097 Uiso 1 1 calc R U .
H16C H 0.8473 0.4299 0.4688 0.097 Uiso 1 1 calc R U .
C17 C 0.8659(4) 0.3746(5) 0.5561(6) 0.071(4) Uani 1 1 d . . .
H17A H 0.8706 0.4012 0.5756 0.107 Uiso 1 1 calc R U .
H17B H 0.8891 0.3671 0.5308 0.107 Uiso 1 1 calc R U .
H17C H 0.8618 0.3540 0.5884 0.107 Uiso 1 1 calc R U .
C18 C 0.8176(4) 0.3335(4) 0.4925(7) 0.079(4) Uani 1 1 d . U .
H18A H 0.8116 0.3163 0.5285 0.119 Uiso 1 1 calc R U .
H18B H 0.8402 0.3218 0.4696 0.119 Uiso 1 1 calc R U .
H18C H 0.7942 0.3347 0.4653 0.119 Uiso 1 1 calc R U .
C19 C 0.7757(4) 0.3823(4) 0.6376(6) 0.057(3) Uani 1 1 d . . .
C20 C 0.8081(4) 0.3990(5) 0.6825(5) 0.069(4) Uani 1 1 d . . .
H20A H 0.8338 0.3864 0.6728 0.104 Uiso 1 1 calc R U .
H20B H 0.8006 0.3925 0.7253 0.104 Uiso 1 1 calc R U .
H20C H 0.8101 0.4287 0.6777 0.104 Uiso 1 1 calc R U .
C21 C 0.7759(4) 0.3346(4) 0.6407(6) 0.073(4) Uani 1 1 d . . .
H21A H 0.7571 0.3236 0.6101 0.110 Uiso 1 1 calc R U .
H21B H 0.7679 0.3257 0.6823 0.110 Uiso 1 1 calc R U .
H21C H 0.8028 0.3244 0.6317 0.110 Uiso 1 1 calc R U .
C22 C 0.7336(4) 0.3966(4) 0.6608(5) 0.062(4) Uani 1 1 d . . .
H22A H 0.7333 0.4264 0.6648 0.094 Uiso 1 1 calc R U .
H22B H 0.7279 0.3842 0.7012 0.094 Uiso 1 1 calc R U .
H22C H 0.7132 0.3881 0.6309 0.094 Uiso 1 1 calc R U .
C23 C 0.6683(4) 0.5496(4) 0.4294(5) 0.050(3) Uani 1 1 d . U .
C24 C 0.6748(4) 0.5469(4) 0.5014(6) 0.058(3) Uani 1 1 d . U .
H24A H 0.6726 0.5184 0.5148 0.087 Uiso 1 1 calc R U .
H24B H 0.6545 0.5634 0.5226 0.087 Uiso 1 1 calc R U .
H24C H 0.7014 0.5573 0.5118 0.087 Uiso 1 1 calc R U .
C25 C 0.6245(3) 0.5347(4) 0.4162(6) 0.066(4) Uani 1 1 d . . .
H25A H 0.6181 0.5390 0.3724 0.099 Uiso 1 1 calc R U .
H25B H 0.6058 0.5502 0.4420 0.099 Uiso 1 1 calc R U .
H25C H 0.6223 0.5055 0.4261 0.099 Uiso 1 1 calc R U .
C26 C 0.6717(4) 0.5951(4) 0.4093(6) 0.070(4) Uani 1 1 d . . .
H26A H 0.6996 0.6038 0.4110 0.104 Uiso 1 1 calc R U .
H26B H 0.6557 0.6121 0.4373 0.104 Uiso 1 1 calc R U .
H26C H 0.6617 0.5982 0.3668 0.104 Uiso 1 1 calc R U .
C27 C 0.7118(3) 0.5255(4) 0.3039(5) 0.046(3) Uani 1 1 d . . .
C28 C 0.6693(4) 0.5240(5) 0.2721(6) 0.076(5) Uani 1 1 d . . .
H28A H 0.6555 0.4989 0.2845 0.114 Uiso 1 1 calc R U .
H28B H 0.6725 0.5244 0.2270 0.114 Uiso 1 1 calc R U .
H28C H 0.6536 0.5477 0.2853 0.114 Uiso 1 1 calc R U .
C29 C 0.7346(5) 0.5658(5) 0.2924(7) 0.084(5) Uani 1 1 d . . .
H29A H 0.7180 0.5889 0.3051 0.126 Uiso 1 1 calc R U .
H29B H 0.7410 0.5682 0.2482 0.126 Uiso 1 1 calc R U .
H29C H 0.7594 0.5658 0.3166 0.126 Uiso 1 1 calc R U .
C30 C 0.7369(4) 0.4900(4) 0.2752(5) 0.064(4) Uani 1 1 d . . .
H30A H 0.7627 0.4882 0.2965 0.096 Uiso 1 1 calc R U .
H30B H 0.7413 0.4953 0.2310 0.096 Uiso 1 1 calc R U .
H30C H 0.7224 0.4641 0.2801 0.096 Uiso 1 1 calc R U .
C31 C 0.5700(4) 0.2148(3) 0.2987(5) 0.043(3) Uani 1 1 d . . .
C32 C 0.5480(5) 0.1758(4) 0.2910(5) 0.060(4) Uani 1 1 d . . .
H32 H 0.5589 0.1493 0.2954 0.072 Uiso 1 1 calc R U .
C33 C 0.5069(5) 0.1852(5) 0.2757(6) 0.076(5) Uani 1 1 d . . .
H33 H 0.4863 0.1660 0.2676 0.091 Uiso 1 1 calc R U .
C34 C 0.5030(4) 0.2285(5) 0.2751(5) 0.057(3) Uani 1 1 d . . .
H34 H 0.4791 0.2431 0.2663 0.068 Uiso 1 1 calc R U .
C35 C 0.5409(3) 0.2466(4) 0.2900(4) 0.044(3) Uani 1 1 d . . .
H35 H 0.5459 0.2750 0.2935 0.053 Uiso 1 1 calc R U .
C36 C 0.5078(4) 0.2426(3) 0.4450(5) 0.048(3) Uani 1 1 d . . .
C37 C 0.5393(5) 0.2125(4) 0.4545(5) 0.059(4) Uani 1 1 d . . .
H37 H 0.5659 0.2180 0.4672 0.071 Uiso 1 1 calc R U .
C38 C 0.5228(6) 0.1727(4) 0.4412(6) 0.076(5) Uani 1 1 d . . .
H38 H 0.5366 0.1475 0.4452 0.092 Uiso 1 1 calc R U .
C39 C 0.4822(6) 0.1772(5) 0.4209(6) 0.083(5) Uani 1 1 d . . .
H39 H 0.4648 0.1559 0.4081 0.099 Uiso 1 1 calc R U .
C40 C 0.4729(5) 0.2195(4) 0.4238(6) 0.068(4) Uani 1 1 d . . .
H40 H 0.4478 0.2311 0.4136 0.081 Uiso 1 1 calc R U .
C41 C 0.6352(4) 0.2326(4) 0.2149(6) 0.055(3) Uani 1 1 d . . .
C42 C 0.6175(4) 0.2733(4) 0.1946(6) 0.062(4) Uani 1 1 d . . .
H42A H 0.5885 0.2726 0.2000 0.093 Uiso 1 1 calc R U .
H42B H 0.6239 0.2781 0.1508 0.093 Uiso 1 1 calc R U .
H42C H 0.6288 0.2953 0.2199 0.093 Uiso 1 1 calc R U .
C43 C 0.6805(4) 0.2355(4) 0.2060(7) 0.080(4) Uani 1 1 d . . .
H43A H 0.6917 0.2541 0.2369 0.120 Uiso 1 1 calc R U .
H43B H 0.6863 0.2458 0.1643 0.120 Uiso 1 1 calc R U .
H43C H 0.6924 0.2083 0.2111 0.120 Uiso 1 1 calc R U .
C44 C 0.6183(4) 0.1974(4) 0.1732(6) 0.069(4) Uani 1 1 d . . .
H44A H 0.6305 0.1714 0.1855 0.103 Uiso 1 1 calc R U .
H44B H 0.6246 0.2031 0.1297 0.103 Uiso 1 1 calc R U .
H44C H 0.5893 0.1957 0.1785 0.103 Uiso 1 1 calc R U .
C45 C 0.6512(4) 0.1801(4) 0.3375(6) 0.082(4) Uani 1 1 d D U .
C46 C 0.6940(4) 0.1933(4) 0.3564(8) 0.093(3) Uani 1 1 d D U .
H46A H 0.7094 0.1999 0.3191 0.139 Uiso 1 1 calc R U .
H46B H 0.7070 0.1710 0.3789 0.139 Uiso 1 1 calc R U .
H46C H 0.6925 0.2175 0.3831 0.139 Uiso 1 1 calc R U .
C47 C 0.6543(5) 0.1416(4) 0.2954(7) 0.093(3) Uani 1 1 d D U .
H47A H 0.6318 0.1412 0.2664 0.139 Uiso 1 1 calc R U .
H47B H 0.6536 0.1170 0.3212 0.139 Uiso 1 1 calc R U .
H47C H 0.6794 0.1425 0.2721 0.139 Uiso 1 1 calc R U .
C48 C 0.6297(5) 0.1666(4) 0.3980(6) 0.088(4) Uani 1 1 d D U .
H48A H 0.6280 0.1898 0.4266 0.132 Uiso 1 1 calc R U .
H48B H 0.6447 0.1444 0.4175 0.132 Uiso 1 1 calc R U .
H48C H 0.6027 0.1570 0.3880 0.132 Uiso 1 1 calc R U .
C49 C 0.5073(4) 0.2891(4) 0.5601(5) 0.056(3) Uani 1 1 d . U .
C50 C 0.5472(4) 0.2714(4) 0.5864(5) 0.071(4) Uani 1 1 d . U .
H50A H 0.5532 0.2455 0.5657 0.106 Uiso 1 1 calc R U .
H50B H 0.5445 0.2668 0.6311 0.106 Uiso 1 1 calc R U .
H50C H 0.5689 0.2908 0.5787 0.106 Uiso 1 1 calc R U .
C51 C 0.4723(4) 0.2597(4) 0.5773(6) 0.073(4) Uani 1 1 d . . .
H51A H 0.4470 0.2715 0.5631 0.110 Uiso 1 1 calc R U .
H51B H 0.4715 0.2560 0.6223 0.110 Uiso 1 1 calc R U .
H51C H 0.4765 0.2332 0.5571 0.110 Uiso 1 1 calc R U .
C52 C 0.5009(5) 0.3323(4) 0.5910(6) 0.074(4) Uani 1 1 d . . .
H52A H 0.5188 0.3522 0.5716 0.111 Uiso 1 1 calc R U .
H52B H 0.5068 0.3305 0.6354 0.111 Uiso 1 1 calc R U .
H52C H 0.4732 0.3409 0.5852 0.111 Uiso 1 1 calc R U .
C53 C 0.4713(4) 0.3277(4) 0.4371(6) 0.055(3) Uani 1 1 d . . .
C54 C 0.4283(4) 0.3191(5) 0.4665(7) 0.083(5) Uani 1 1 d . . .
H54A H 0.4227 0.2898 0.4650 0.125 Uiso 1 1 calc R U .
H54B H 0.4080 0.3339 0.4428 0.125 Uiso 1 1 calc R U .
H54C H 0.4279 0.3284 0.5097 0.125 Uiso 1 1 calc R U .
C55 C 0.4808(4) 0.3742(4) 0.4468(6) 0.066(4) Uani 1 1 d . . .
H55A H 0.4790 0.3808 0.4910 0.098 Uiso 1 1 calc R U .
H55B H 0.4614 0.3907 0.4237 0.098 Uiso 1 1 calc R U .
H55C H 0.5078 0.3801 0.4317 0.098 Uiso 1 1 calc R U .
C56 C 0.4706(4) 0.3207(4) 0.3642(6) 0.066(4) Uani 1 1 d . . .
H56A H 0.4973 0.3256 0.3471 0.099 Uiso 1 1 calc R U .
H56B H 0.4516 0.3397 0.3452 0.099 Uiso 1 1 calc R U .
H56C H 0.4624 0.2926 0.3553 0.099 Uiso 1 1 calc R U .
C57 C 0.5213(3) 0.5624(3) 0.9090(5) 0.037(3) Uani 1 1 d . . .
C58 C 0.5626(3) 0.4791(3) 0.9645(5) 0.028(2) Uani 1 1 d . . .
C59 C 0.5299(3) 0.5498(3) 1.2128(4) 0.028(2) Uani 1 1 d . . .
C60 C 0.5206(3) 0.5579(3) 1.2783(5) 0.037(3) Uani 1 1 d . . .
H60 H 0.5046 0.5797 1.2933 0.044 Uiso 1 1 calc R U .
C61 C 0.5399(4) 0.5273(4) 1.3157(6) 0.054(3) Uani 1 1 d . . .
H61 H 0.5388 0.5256 1.3596 0.065 Uiso 1 1 calc R U .
C62 C 0.5614(3) 0.4994(4) 1.2751(5) 0.042(3) Uani 1 1 d . . .
H62 H 0.5771 0.4766 1.2874 0.050 Uiso 1 1 calc R U .
C63 C 0.5542(3) 0.5132(3) 1.2126(5) 0.031(2) Uani 1 1 d . . .
H63 H 0.5641 0.5002 1.1764 0.037 Uiso 1 1 calc R U .
C64 C 0.5743(3) 0.6109(3) 1.1413(5) 0.036(2) Uani 1 1 d . U .
C65 C 0.5731(4) 0.6472(4) 1.0945(6) 0.063(4) Uani 1 1 d . . .
H65A H 0.5634 0.6374 1.0543 0.094 Uiso 1 1 calc R U .
H65B H 0.6000 0.6584 1.0897 0.094 Uiso 1 1 calc R U .
H65C H 0.5552 0.6684 1.1102 0.094 Uiso 1 1 calc R U .
C66 C 0.5887(4) 0.6264(4) 1.2058(5) 0.066(4) Uani 1 1 d . . .
H66A H 0.5692 0.6458 1.2226 0.099 Uiso 1 1 calc R U .
H66B H 0.6146 0.6400 1.2013 0.099 Uiso 1 1 calc R U .
H66C H 0.5914 0.6032 1.2342 0.099 Uiso 1 1 calc R U .
C67 C 0.6056(4) 0.5794(4) 1.1170(6) 0.064(4) Uani 1 1 d . U .
H67A H 0.6097 0.5581 1.1482 0.096 Uiso 1 1 calc R U .
H67B H 0.6309 0.5934 1.1089 0.096 Uiso 1 1 calc R U .
H67C H 0.5958 0.5670 1.0785 0.096 Uiso 1 1 calc R U .
C68 C 0.4812(3) 0.6203(3) 1.1555(5) 0.036(3) Uani 1 1 d . . .
C69 C 0.4442(3) 0.5953(3) 1.1791(5) 0.037(3) Uani 1 1 d . . .
H69A H 0.4389 0.5727 1.1505 0.055 Uiso 1 1 calc R U .
H69B H 0.4207 0.6132 1.1809 0.055 Uiso 1 1 calc R U .
H69C H 0.4497 0.5845 1.2205 0.055 Uiso 1 1 calc R U .
C70 C 0.4705(3) 0.6384(3) 1.0903(5) 0.043(3) Uani 1 1 d . . .
H70A H 0.4931 0.6544 1.0746 0.065 Uiso 1 1 calc R U .
H70B H 0.4470 0.6561 1.0940 0.065 Uiso 1 1 calc R U .
H70C H 0.4647 0.6161 1.0614 0.065 Uiso 1 1 calc R U .
C71 C 0.4910(3) 0.6552(4) 1.2037(5) 0.049(3) Uani 1 1 d . . .
H71A H 0.5014 0.6430 1.2418 0.073 Uiso 1 1 calc R U .
H71B H 0.4666 0.6705 1.2130 0.073 Uiso 1 1 calc R U .
H71C H 0.5109 0.6737 1.1860 0.073 Uiso 1 1 calc R U .
C72 C 0.5478(3) 0.4671(3) 0.6616(5) 0.036(3) Uani 1 1 d . . .
C73 C 0.5106(3) 0.4443(3) 0.6642(5) 0.038(3) Uani 1 1 d . . .
H73 H 0.4977 0.4351 0.7008 0.045 Uiso 1 1 calc R U .
C74 C 0.4967(3) 0.4379(3) 0.6019(5) 0.045(3) Uani 1 1 d . . .
H74 H 0.4728 0.4243 0.5905 0.054 Uiso 1 1 calc R U .
C75 C 0.5249(3) 0.4556(4) 0.5601(5) 0.046(3) Uani 1 1 d . U .
H75 H 0.5233 0.4552 0.5162 0.055 Uiso 1 1 calc R U .
C76 C 0.5556(3) 0.4739(3) 0.5959(5) 0.040(3) Uani 1 1 d . U .
H76 H 0.5779 0.4884 0.5795 0.048 Uiso 1 1 calc R U .
C77 C 0.6057(3) 0.4212(3) 0.7344(5) 0.041(3) Uani 1 1 d . U .
C78 C 0.6418(4) 0.4222(4) 0.7817(6) 0.056(3) Uani 1 1 d . . .
H78A H 0.6640 0.4377 0.7636 0.084 Uiso 1 1 calc R U .
H78B H 0.6505 0.3943 0.7905 0.084 Uiso 1 1 calc R U .
H78C H 0.6332 0.4354 0.8203 0.084 Uiso 1 1 calc R U .
C79 C 0.5747(4) 0.3914(4) 0.7637(6) 0.056(3) Uani 1 1 d . U .
H79A H 0.5652 0.4026 0.8031 0.084 Uiso 1 1 calc R U .
H79B H 0.5874 0.3648 0.7711 0.084 Uiso 1 1 calc R U .
H79C H 0.5521 0.3879 0.7353 0.084 Uiso 1 1 calc R U .
C80 C 0.6187(4) 0.4040(4) 0.6711(5) 0.055(3) Uani 1 1 d . . .
H80A H 0.5963 0.4053 0.6421 0.082 Uiso 1 1 calc R U .
H80B H 0.6272 0.3756 0.6761 0.082 Uiso 1 1 calc R U .
H80C H 0.6410 0.4202 0.6549 0.082 Uiso 1 1 calc R U .
C81 C 0.6192(3) 0.5158(3) 0.7132(5) 0.038(3) Uani 1 1 d . . .
C82 C 0.5967(3) 0.5541(3) 0.6898(5) 0.049(3) Uani 1 1 d . . .
H82A H 0.5826 0.5475 0.6513 0.073 Uiso 1 1 calc R U .
H82B H 0.6158 0.5762 0.6822 0.073 Uiso 1 1 calc R U .
H82C H 0.5774 0.5628 0.7213 0.073 Uiso 1 1 calc R U .
C83 C 0.6526(3) 0.5040(4) 0.6648(5) 0.047(3) Uani 1 1 d . . .
H83A H 0.6703 0.4833 0.6829 0.070 Uiso 1 1 calc R U .
H83B H 0.6682 0.5283 0.6542 0.070 Uiso 1 1 calc R U .
H83C H 0.6401 0.4930 0.6272 0.070 Uiso 1 1 calc R U .
C84 C 0.6393(3) 0.5278(3) 0.7750(5) 0.048(3) Uani 1 1 d . . .
H84A H 0.6191 0.5385 0.8036 0.072 Uiso 1 1 calc R U .
H84B H 0.6595 0.5489 0.7673 0.072 Uiso 1 1 calc R U .
H84C H 0.6521 0.5038 0.7934 0.072 Uiso 1 1 calc R U .

loop_
_atom_site_aniso_label
_atom_site_aniso_U_11
_atom_site_aniso_U_22
_atom_site_aniso_U_33
_atom_site_aniso_U_23
_atom_site_aniso_U_13
_atom_site_aniso_U_12
Cu1 0.0458(9) 0.0560(10) 0.0620(10) -0.0068(8) -0.0191(7) -0.0093(7)
Cu2 0.0702(11) 0.0419(9) 0.0673(10) -0.0157(8) -0.0189(8) -0.0101(8)
Cu3 0.0489(9) 0.0458(9) 0.0466(8) -0.0039(7) -0.0060(7) -0.0162(7)
Cu4 0.0588(9) 0.0421(9) 0.0479(8) -0.0014(7) -0.0078(7) -0.0195(7)
Cu5 0.0538(8) 0.0447(9) 0.0221(6) -0.0068(6) -0.0006(6) 0.0029(7)
Cu6 0.0548(9) 0.0519(9) 0.0223(6) -0.0014(6) 0.0074(6) 0.0057(7)
Fe1 0.0353(9) 0.0558(11) 0.0332(8) 0.0043(8) -0.0075(7) -0.0182(8)
Fe2 0.0864(14) 0.0396(10) 0.0335(9) -0.0038(8) 0.0013(9) -0.0299(9)
Fe5 0.0340(12) 0.0485(15) 0.0237(11) 0.000 0.000 -0.0009(10)
Fe6 0.0449(13) 0.0335(13) 0.0230(10) 0.000 0.000 -0.0035(10)
S1 0.0422(18) 0.053(2) 0.0508(18) -0.0077(14) -0.0069(14) -0.0053(15)
S2 0.067(2) 0.0395(18) 0.060(2) -0.0031(15) -0.0198(16) -0.0126(16)
S3 0.0442(17) 0.0452(18) 0.0360(15) -0.0069(13) -0.0034(13) -0.0146(14)
S4 0.0562(19) 0.0454(19) 0.0412(16) -0.0016(13) -0.0120(14) -0.0167(15)
S5 0.0377(15) 0.0387(16) 0.0227(13) 0.0014(11) -0.0007(11) 0.0054(12)
S6 0.0530(17) 0.0387(16) 0.0242(13) 0.0003(11) 0.0021(12) 0.0029(14)
P1 0.0306(15) 0.053(2) 0.0366(15) 0.0019(14) -0.0070(12) -0.0009(14)
P2 0.061(2) 0.0313(17) 0.0514(19) -0.0099(14) -0.0140(15) 0.0003(15)
P3 0.0321(16) 0.0421(18) 0.0316(14) 0.0005(13) -0.0043(12) -0.0038(13)
P4 0.0570(19) 0.0316(17) 0.0307(15) 0.0022(12) 0.0000(13) -0.0151(14)
P5 0.0283(15) 0.0331(16) 0.0231(13) -0.0057(11) 0.0006(11) 0.0034(12)
P6 0.0344(15) 0.0291(15) 0.0230(13) 0.0010(11) 0.0061(11) -0.0017(12)
N1 0.056(7) 0.055(7) 0.071(7) -0.009(6) -0.021(6) -0.006(6)
N2 0.059(7) 0.062(8) 0.055(6) -0.016(6) -0.010(5) 0.003(6)
N3 0.053(6) 0.041(6) 0.042(5) -0.005(5) -0.012(5) -0.016(5)
N4 0.053(6) 0.040(6) 0.042(5) -0.009(4) 0.001(5) -0.018(5)
N5 0.045(6) 0.034(5) 0.029(5) 0.000(4) 0.003(4) 0.002(4)
N6 0.040(5) 0.049(6) 0.024(5) 0.005(4) -0.001(4) 0.005(4)
C1 0.058(8) 0.057(8) 0.037(7) 0.003(6) -0.015(6) 0.008(7)
C2 0.046(7) 0.062(9) 0.037(7) -0.001(6) -0.006(5) 0.009(7)
C3 0.041(7) 0.044(7) 0.030(6) 0.002(5) -0.004(5) 0.004(6)
C4 0.042(6) 0.039(7) 0.029(5) -0.010(5) 0.002(5) 0.004(5)
C5 0.035(6) 0.062(8) 0.025(6) 0.003(5) -0.009(5) -0.008(6)
C6 0.033(6) 0.057(8) 0.029(5) 0.012(5) -0.006(5) -0.017(6)
C7 0.056(8) 0.052(8) 0.040(7) -0.008(6) -0.014(6) -0.002(6)
C8 0.051(8) 0.076(9) 0.044(7) -0.001(6) -0.014(6) -0.032(7)
C9 0.041(7) 0.070(9) 0.040(7) 0.012(6) -0.018(5) -0.012(6)
C10 0.042(7) 0.053(8) 0.030(6) 0.013(5) -0.006(5) -0.009(5)
C11 0.064(8) 0.035(7) 0.046(7) 0.003(5) 0.004(6) -0.024(6)
C12 0.052(9) 0.080(11) 0.056(8) 0.026(8) -0.014(6) -0.042(8)
C13 0.031(7) 0.100(12) 0.047(7) 0.021(7) 0.004(5) -0.020(7)
C14 0.050(7) 0.064(8) 0.025(6) 0.007(5) 0.001(5) -0.013(6)
C15 0.034(7) 0.074(8) 0.043(7) 0.000(6) -0.005(5) 0.016(6)
C16 0.059(8) 0.086(11) 0.049(8) -0.011(7) 0.017(6) 0.008(7)
C17 0.047(8) 0.095(12) 0.073(9) 0.005(8) -0.007(7) 0.015(7)
C18 0.090(11) 0.077(10) 0.070(9) -0.011(8) -0.004(8) 0.040(8)
C19 0.055(8) 0.066(9) 0.049(8) 0.010(6) 0.006(6) 0.008(7)
C20 0.059(9) 0.108(12) 0.041(7) 0.011(7) -0.015(6) 0.000(8)
C21 0.086(11) 0.057(10) 0.077(10) 0.018(8) -0.001(8) 0.020(8)
C22 0.064(9) 0.075(10) 0.047(8) 0.014(7) 0.014(6) 0.002(8)
C23 0.060(8) 0.041(7) 0.049(6) -0.001(6) 0.003(6) 0.006(6)
C24 0.051(7) 0.063(9) 0.061(7) -0.012(7) 0.014(6) 0.007(6)
C25 0.038(8) 0.093(11) 0.067(9) -0.011(8) -0.007(6) 0.018(7)
C26 0.084(10) 0.052(9) 0.072(9) 0.011(7) -0.007(7) 0.016(8)
C27 0.051(7) 0.066(9) 0.020(5) 0.013(5) -0.005(5) -0.003(6)
C28 0.060(9) 0.132(14) 0.035(7) 0.008(8) -0.016(6) 0.011(9)
C29 0.104(13) 0.074(11) 0.073(10) 0.030(8) 0.017(9) -0.014(9)
C30 0.067(9) 0.094(11) 0.031(6) 0.006(7) 0.003(6) 0.011(8)
C31 0.074(9) 0.021(6) 0.035(6) -0.003(5) -0.006(6) -0.012(6)
C32 0.094(11) 0.044(8) 0.042(7) -0.007(6) 0.004(7) -0.022(8)
C33 0.107(13) 0.083(12) 0.037(7) -0.011(7) 0.002(7) -0.058(10)
C34 0.058(8) 0.070(10) 0.042(7) 0.010(6) -0.003(6) -0.020(7)
C35 0.062(8) 0.040(7) 0.029(6) 0.004(5) -0.001(5) -0.015(6)
C36 0.081(9) 0.033(7) 0.029(6) 0.001(5) 0.000(6) -0.019(6)
C37 0.115(11) 0.029(7) 0.034(7) -0.004(5) -0.002(7) -0.016(7)
C38 0.163(16) 0.027(7) 0.039(7) 0.004(6) 0.020(9) -0.018(9)
C39 0.134(15) 0.063(11) 0.051(9) -0.002(7) 0.023(9) -0.064(11)
C40 0.094(11) 0.055(9) 0.053(8) -0.006(6) 0.014(7) -0.039(8)
C41 0.047(8) 0.054(9) 0.062(8) -0.015(7) 0.008(6) -0.008(6)
C42 0.073(9) 0.056(9) 0.058(8) 0.012(7) 0.007(7) 0.003(7)
C43 0.065(10) 0.065(10) 0.109(12) -0.019(9) 0.011(8) -0.009(8)
C44 0.084(10) 0.067(10) 0.055(8) -0.010(7) 0.002(7) -0.006(8)
C45 0.119(10) 0.039(8) 0.086(9) -0.008(6) -0.036(8) 0.006(8)
C46 0.110(7) 0.061(7) 0.108(8) -0.024(6) -0.042(6) 0.034(6)
C47 0.110(7) 0.061(7) 0.108(8) -0.024(6) -0.042(6) 0.034(6)
C48 0.143(11) 0.035(8) 0.085(8) -0.004(6) -0.038(8) 0.014(8)
C49 0.105(10) 0.040(7) 0.024(6) 0.001(5) 0.002(6) -0.006(7)
C50 0.117(12) 0.066(10) 0.029(7) 0.007(6) -0.013(7) 0.012(8)
C51 0.121(12) 0.055(9) 0.044(7) 0.014(6) 0.026(7) -0.027(9)
C52 0.128(13) 0.054(9) 0.040(7) -0.005(6) 0.007(8) -0.010(9)
C53 0.061(8) 0.061(9) 0.044(7) 0.001(6) -0.002(6) -0.004(6)
C54 0.059(9) 0.099(13) 0.092(11) -0.003(9) 0.014(8) -0.013(9)
C55 0.087(10) 0.044(8) 0.065(9) 0.003(7) 0.005(8) 0.004(7)
C56 0.068(9) 0.079(10) 0.052(8) 0.005(7) 0.000(7) -0.015(8)
C57 0.047(7) 0.020(6) 0.043(7) -0.005(5) 0.000(5) -0.002(5)
C58 0.027(6) 0.020(6) 0.038(7) 0.007(5) -0.002(5) -0.001(4)
C59 0.013(5) 0.042(7) 0.029(5) -0.008(5) 0.002(4) -0.004(4)
C60 0.037(6) 0.044(7) 0.030(6) -0.005(5) 0.001(5) -0.003(5)
C61 0.058(8) 0.074(9) 0.031(6) 0.000(6) -0.008(6) -0.015(7)
C62 0.028(6) 0.053(8) 0.044(7) 0.000(6) -0.017(5) -0.005(5)
C63 0.020(5) 0.039(7) 0.033(6) 0.004(5) -0.002(4) -0.011(5)
C64 0.034(6) 0.033(6) 0.041(6) -0.005(5) -0.005(5) 0.002(5)
C65 0.049(8) 0.055(9) 0.084(10) 0.011(7) -0.002(7) -0.009(7)
C66 0.057(8) 0.084(11) 0.057(8) -0.004(7) -0.015(7) -0.027(8)
C67 0.038(7) 0.057(9) 0.097(10) 0.002(7) 0.014(7) -0.001(6)
C68 0.043(7) 0.029(6) 0.038(6) -0.015(5) -0.007(5) 0.017(5)
C69 0.027(6) 0.044(7) 0.039(6) -0.006(5) 0.003(4) 0.008(5)
C70 0.046(7) 0.030(6) 0.053(7) -0.001(5) -0.010(5) 0.012(5)
C71 0.037(7) 0.052(8) 0.058(8) -0.015(6) 0.002(5) 0.019(6)
C72 0.046(7) 0.026(6) 0.035(6) -0.009(5) 0.000(5) 0.000(5)
C73 0.049(7) 0.031(6) 0.033(6) -0.002(5) -0.009(5) -0.008(5)
C74 0.043(7) 0.035(7) 0.058(8) -0.020(6) -0.006(6) -0.003(5)
C75 0.049(7) 0.052(8) 0.038(6) -0.017(6) 0.014(5) 0.009(6)
C76 0.044(7) 0.045(7) 0.031(6) 0.002(5) 0.014(5) -0.015(5)
C77 0.037(6) 0.041(7) 0.045(6) 0.008(5) 0.010(5) 0.001(5)
C78 0.054(8) 0.049(8) 0.066(8) 0.009(6) -0.001(6) 0.010(6)
C79 0.068(8) 0.030(7) 0.070(8) 0.020(6) 0.016(7) 0.017(6)
C80 0.059(8) 0.043(8) 0.061(8) -0.012(6) 0.013(6) 0.019(6)
C81 0.047(7) 0.030(6) 0.036(6) -0.001(5) 0.007(5) -0.003(5)
C82 0.049(8) 0.048(8) 0.049(7) -0.005(6) -0.009(6) -0.015(6)
C83 0.046(7) 0.050(8) 0.044(7) 0.000(5) 0.008(5) -0.007(6)
C84 0.057(8) 0.035(7) 0.052(7) -0.003(5) -0.010(6) -0.005(6)

loop_
_atom_type_symbol
_atom_type_description
_atom_type_scat_dispersion_real
_atom_type_scat_dispersion_imag
_atom_type_scat_source
C C 0.0033 0.0016 'International Tables Vol C Tables 4.2.6.8 and 6.1.1.4'
H H 0.0000 0.0000 'International Tables Vol C Tables 4.2.6.8 and 6.1.1.4'
Cu Cu 0.3201 1.2651 'International Tables Vol C Tables 4.2.6.8 and 6.1.1.4'
Fe Fe 0.3463 0.8444 'International Tables Vol C Tables 4.2.6.8 and 6.1.1.4'
N N 0.0061 0.0033 'International Tables Vol C Tables 4.2.6.8 and 6.1.1.4'
P P 0.1023 0.0942 'International Tables Vol C Tables 4.2.6.8 and 6.1.1.4'
S S 0.1246 0.1234 'International Tables Vol C Tables 4.2.6.8 and 6.1.1.4'

loop_
_geom_angle_atom_site_label_1
_geom_angle_atom_site_label_2
_geom_angle_atom_site_label_3
_geom_angle
_geom_angle_site_symmetry_1
_geom_angle_site_symmetry_3
N1 Cu1 P1 124.6(3) . .
N1 Cu1 S1 103.3(3) . .
P1 Cu1 S1 113.16(12) . .
N1 Cu1 S3 96.5(3) . .
P1 Cu1 S3 116.03(11) . .
S1 Cu1 S3 99.29(11) . .
N2 Cu2 P2 127.9(3) . .
N2 Cu2 S2 103.5(3) . .
P2 Cu2 S2 110.17(13) . .
N2 Cu2 S4 95.2(3) . .
P2 Cu2 S4 115.97(12) . .
S2 Cu2 S4 99.97(12) . .
N3 Cu3 P3 129.7(3) . .
N3 Cu3 S3 99.8(3) . .
P3 Cu3 S3 110.36(11) . .
N3 Cu3 S1 97.0(3) . .
P3 Cu3 S1 115.12(12) . .
S3 Cu3 S1 100.46(11) . .
N4 Cu4 P4 126.2(3) . .
N4 Cu4 S4 99.8(3) . .
P4 Cu4 S4 115.40(11) . .
N4 Cu4 S2 97.7(3) . .
P4 Cu4 S2 112.14(12) . .
S4 Cu4 S2 101.86(12) . .
N5 Cu5 P5 128.4(3) . .
N5 Cu5 S5 99.0(3) . 2_665
P5 Cu5 S5 111.92(10) . 2_665
N5 Cu5 S5 97.0(3) . .
P5 Cu5 S5 114.53(10) . .
S5 Cu5 S5 102.06(9) 2_665 .
N6 Cu6 P6 128.4(3) . .
N6 Cu6 S6 100.4(3) . .
P6 Cu6 S6 114.85(10) . .
N6 Cu6 S6 96.4(3) . 2_665
P6 Cu6 S6 111.82(10) . 2_665
S6 Cu6 S6 100.45(10) . 2_665
C13 Fe1 C14 39.9(4) . .
C13 Fe1 C11 66.5(5) . .
C14 Fe1 C11 67.6(5) . .
C13 Fe1 C8 121.4(5) . .
C14 Fe1 C8 159.8(5) . .
C11 Fe1 C8 116.6(5) . .
C13 Fe1 C9 107.2(5) . .
C14 Fe1 C9 127.6(5) . .
C11 Fe1 C9 149.9(5) . .
C8 Fe1 C9 39.5(5) . .
C13 Fe1 C12 40.2(5) . .
C14 Fe1 C12 68.0(5) . .
C11 Fe1 C12 39.4(4) . .
C8 Fe1 C12 102.1(5) . .
C9 Fe1 C12 116.4(5) . .
C13 Fe1 C6 158.3(6) . .
C14 Fe1 C6 126.1(4) . .
C11 Fe1 C6 129.4(5) . .
C8 Fe1 C6 68.1(4) . .
C9 Fe1 C6 66.8(4) . .
C12 Fe1 C6 161.5(6) . .
C13 Fe1 C7 158.2(5) . .
C14 Fe1 C7 159.7(4) . .
C11 Fe1 C7 107.6(5) . .
C8 Fe1 C7 40.4(5) . .
C9 Fe1 C7 66.7(5) . .
C12 Fe1 C7 121.8(6) . .
C6 Fe1 C7 40.8(4) . .
C13 Fe1 C10 67.0(5) . .
C14 Fe1 C10 40.4(4) . .
C11 Fe1 C10 40.4(4) . .
C8 Fe1 C10 153.8(5) . .
C9 Fe1 C10 166.7(5) . .
C12 Fe1 C10 67.5(4) . .
C6 Fe1 C10 114.0(4) . .
C7 Fe1 C10 123.3(5) . .
C13 Fe1 C5 121.8(5) . .
C14 Fe1 C5 111.9(5) . .
C11 Fe1 C5 167.4(4) . .
C8 Fe1 C5 68.6(5) . .
C9 Fe1 C5 40.8(4) . .
C12 Fe1 C5 153.0(5) . .
C6 Fe1 C5 39.9(4) . .
C7 Fe1 C5 68.2(5) . .
C10 Fe1 C5 131.1(4) . .
C34 Fe2 C33 40.2(5) . .
C34 Fe2 C38 157.7(6) . .
C33 Fe2 C38 121.3(6) . .
C34 Fe2 C37 159.7(5) . .
C33 Fe2 C37 160.0(6) . .
C38 Fe2 C37 40.5(5) . .
C34 Fe2 C35 40.5(4) . .
C33 Fe2 C35 68.0(5) . .
C38 Fe2 C35 159.0(6) . .
C37 Fe2 C35 125.9(5) . .
C34 Fe2 C39 121.6(6) . .
C33 Fe2 C39 102.2(6) . .
C38 Fe2 C39 40.2(6) . .
C37 Fe2 C39 68.4(6) . .
C35 Fe2 C39 160.7(7) . .
C34 Fe2 C32 67.5(6) . .
C33 Fe2 C32 40.5(5) . .
C38 Fe2 C32 106.3(5) . .
C37 Fe2 C32 126.3(6) . .
C35 Fe2 C32 67.6(5) . .
C39 Fe2 C32 116.5(6) . .
C34 Fe2 C40 107.9(6) . .
C33 Fe2 C40 117.1(6) . .
C38 Fe2 C40 66.5(6) . .
C37 Fe2 C40 67.7(6) . .
C35 Fe2 C40 128.7(5) . .
C39 Fe2 C40 39.6(5) . .
C32 Fe2 C40 150.9(5) . .
C34 Fe2 C36 123.3(5) . .
C33 Fe2 C36 154.1(6) . .
C38 Fe2 C36 67.5(5) . .
C37 Fe2 C36 40.5(5) . .
C35 Fe2 C36 113.2(4) . .
C39 Fe2 C36 68.1(5) . .
C32 Fe2 C36 165.3(5) . .
C40 Fe2 C36 40.5(4) . .
C34 Fe2 C31 67.5(5) . .
C33 Fe2 C31 68.3(5) . .
C38 Fe2 C31 122.8(6) . .
C37 Fe2 C31 111.9(5) . .
C35 Fe2 C31 39.5(4) . .
C39 Fe2 C31 154.0(6) . .
C32 Fe2 C31 40.9(4) . .
C40 Fe2 C31 166.2(5) . .
C36 Fe2 C31 130.2(4) . .
C63 Fe5 C63 128.2(5) . 2_665
C63 Fe5 C61 158.3(5) . 2_665
C63 Fe5 C61 67.9(4) 2_665 2_665
C63 Fe5 C61 67.9(4) . .
C63 Fe5 C61 158.3(5) 2_665 .
C61 Fe5 C61 101.5(7) 2_665 .
C63 Fe5 C60 125.9(4) . 2_665
C63 Fe5 C60 68.1(4) 2_665 2_665
C61 Fe5 C60 40.5(4) 2_665 2_665
C61 Fe5 C60 116.8(5) . 2_665
C63 Fe5 C60 68.1(4) . .
C63 Fe5 C60 125.9(4) 2_665 .
C61 Fe5 C60 116.8(5) 2_665 .
C61 Fe5 C60 40.5(4) . .
C60 Fe5 C60 151.7(6) 2_665 .
C63 Fe5 C62 40.3(4) . .
C63 Fe5 C62 160.9(4) 2_665 .
C61 Fe5 C62 119.5(5) 2_665 .
C61 Fe5 C62 40.7(4) . .
C60 Fe5 C62 105.3(4) 2_665 .
C60 Fe5 C62 68.5(4) . .
C63 Fe5 C62 160.9(4) . 2_665
C63 Fe5 C62 40.3(4) 2_665 2_665
C61 Fe5 C62 40.7(4) 2_665 2_665
C61 Fe5 C62 119.5(5) . 2_665
C60 Fe5 C62 68.5(4) 2_665 2_665
C60 Fe5 C62 105.3(4) . 2_665
C62 Fe5 C62 155.8(6) . 2_665
C63 Fe5 C59 40.4(4) . .
C63 Fe5 C59 112.9(4) 2_665 .
C61 Fe5 C59 155.0(4) 2_665 .
C61 Fe5 C59 68.5(4) . .
C60 Fe5 C59 164.5(4) 2_665 .
C60 Fe5 C59 41.0(4) . .
C62 Fe5 C59 68.5(4) . .
C62 Fe5 C59 123.0(4) 2_665 .
C63 Fe5 C59 112.9(4) . 2_665
C63 Fe5 C59 40.4(4) 2_665 2_665
C61 Fe5 C59 68.5(4) 2_665 2_665
C61 Fe5 C59 155.0(4) . 2_665
C60 Fe5 C59 41.0(4) 2_665 2_665
C60 Fe5 C59 164.5(4) . 2_665
C62 Fe5 C59 123.0(4) . 2_665
C62 Fe5 C59 68.5(4) 2_665 2_665
C59 Fe5 C59 129.5(5) . 2_665
C74 Fe6 C74 157.8(7) 2_665 .
C74 Fe6 C73 40.4(4) 2_665 2_665
C74 Fe6 C73 159.4(4) . 2_665
C74 Fe6 C73 159.4(4) 2_665 .
C74 Fe6 C73 40.4(4) . .
C73 Fe6 C73 126.2(6) 2_665 .
C74 Fe6 C76 107.5(4) 2_665 .
C74 Fe6 C76 66.6(4) . .
C73 Fe6 C76 128.0(4) 2_665 .
C73 Fe6 C76 67.1(4) . .
C74 Fe6 C76 66.6(4) 2_665 2_665
C74 Fe6 C76 107.5(4) . 2_665
C73 Fe6 C76 67.1(4) 2_665 2_665
C73 Fe6 C76 128.0(4) . 2_665
C76 Fe6 C76 151.0(6) . 2_665
C74 Fe6 C75 39.7(4) 2_665 2_665
C74 Fe6 C75 122.2(5) . 2_665
C73 Fe6 C75 67.1(4) 2_665 2_665
C73 Fe6 C75 160.8(4) . 2_665
C76 Fe6 C75 117.9(4) . 2_665
C76 Fe6 C75 39.2(4) 2_665 2_665
C74 Fe6 C75 122.2(5) 2_665 .
C74 Fe6 C75 39.7(4) . .
C73 Fe6 C75 160.8(4) 2_665 .
C73 Fe6 C75 67.1(4) . .
C76 Fe6 C75 39.1(4) . .
C76 Fe6 C75 117.9(4) 2_665 .
C75 Fe6 C75 104.4(7) 2_665 .
C74 Fe6 C72 67.9(4) 2_665 2_665
C74 Fe6 C72 122.5(4) . 2_665
C73 Fe6 C72 40.4(4) 2_665 2_665
C73 Fe6 C72 112.5(4) . 2_665
C76 Fe6 C72 166.5(4) . 2_665
C76 Fe6 C72 40.2(4) 2_665 2_665
C75 Fe6 C72 67.2(4) 2_665 2_665
C75 Fe6 C72 154.2(4) . 2_665
C74 Fe6 C72 122.5(4) 2_665 .
C74 Fe6 C72 67.9(4) . .
C73 Fe6 C72 112.5(4) 2_665 .
C73 Fe6 C72 40.4(4) . .
C76 Fe6 C72 40.2(4) . .
C76 Fe6 C72 166.5(4) 2_665 .
C75 Fe6 C72 154.1(4) 2_665 .
C75 Fe6 C72 67.2(4) . .
C72 Fe6 C72 130.6(5) 2_665 .
C2 S1 Cu1 96.9(4) . .
C2 S1 Cu3 102.5(4) . .
Cu1 S1 Cu3 79.22(10) . .
C1 S2 Cu2 97.6(4) . .
C1 S2 Cu4 101.3(4) . .
Cu2 S2 Cu4 79.44(11) . .
C4 S3 Cu3 101.4(4) . .
C4 S3 Cu1 100.8(4) . .
Cu3 S3 Cu1 79.65(10) . .
C3 S4 Cu4 101.6(4) . .
C3 S4 Cu2 102.0(4) . .
Cu4 S4 Cu2 77.42(10) . .
C58 S5 Cu5 100.5(3) . 2_665
C58 S5 Cu5 100.4(3) . .
Cu5 S5 Cu5 77.23(9) 2_665 .
C57 S6 Cu6 99.4(4) . .
C57 S6 Cu6 99.3(4) . 2_665
Cu6 S6 Cu6 78.86(10) . 2_665
C5 P1 C19 100.4(5) . .
C5 P1 C15 109.5(5) . .
C19 P1 C15 110.0(5) . .
C5 P1 Cu1 112.7(3) . .
C19 P1 Cu1 111.8(4) . .
C15 P1 Cu1 111.9(4) . .
C31 P2 C45 109.2(5) . .
C31 P2 C41 99.4(5) . .
C45 P2 C41 110.4(6) . .
C31 P2 Cu2 114.4(4) . .
C45 P2 Cu2 112.6(3) . .
C41 P2 Cu2 110.1(4) . .
C10 P3 C23 107.1(5) . .
C10 P3 C27 99.9(5) . .
C23 P3 C27 110.1(5) . .
C10 P3 Cu3 115.8(4) . .
C23 P3 Cu3 112.1(4) . .
C27 P3 Cu3 111.1(4) . .
C36 P4 C53 107.1(6) . .
C36 P4 C49 100.0(5) . .
C53 P4 C49 110.3(6) . .
C36 P4 Cu4 116.0(4) . .
C53 P4 Cu4 111.8(4) . .
C49 P4 Cu4 110.9(4) . .
C59 P5 C68 108.7(4) . .
C59 P5 C64 100.4(4) . .
C68 P5 C64 108.4(5) . .
C59 P5 Cu5 115.6(3) . .
C68 P5 Cu5 111.5(3) . .
C64 P5 Cu5 111.6(3) . .
C72 P6 C77 100.1(5) . .
C72 P6 C81 108.3(5) . .
C77 P6 C81 109.8(5) . .
C72 P6 Cu6 115.3(4) . .
C77 P6 Cu6 110.8(3) . .
C81 P6 Cu6 111.9(3) . .
C1 N1 Cu1 152.9(10) . .
C2 N2 Cu2 153.0(10) . .
C3 N3 Cu3 149.6(9) . .
C4 N4 Cu4 149.3(9) . .
C57 N5 Cu5 154.4(9) . .
C58 N6 Cu6 153.8(9) . .
N1 C1 S2 178.5(12) . .
N2 C2 S1 178.5(12) . .
N3 C3 S4 178.9(11) . .
N4 C4 S3 178.5(10) . .
C6 C5 C9 105.2(10) . .
C6 C5 P1 119.6(8) . .
C9 C5 P1 133.5(9) . .
C6 C5 Fe1 69.5(6) . .
C9 C5 Fe1 68.6(6) . .
P1 C5 Fe1 137.0(5) . .
C5 C6 C7 109.1(10) . .
C5 C6 Fe1 70.6(6) . .
C7 C6 Fe1 69.7(6) . .
C5 C6 H6 125.4 . .
C7 C6 H6 125.4 . .
Fe1 C6 H6 125.8 . .
C8 C7 C6 107.3(11) . .
C8 C7 Fe1 69.1(7) . .
C6 C7 Fe1 69.5(6) . .
C8 C7 H7 126.4 . .
C6 C7 H7 126.4 . .
Fe1 C7 H7 126.6 . .
C9 C8 C7 107.6(11) . .
C9 C8 Fe1 70.5(6) . .
C7 C8 Fe1 70.5(6) . .
C9 C8 H8 126.2 . .
C7 C8 H8 126.2 . .
Fe1 C8 H8 124.4 . .
C8 C9 C5 110.8(11) . .
C8 C9 Fe1 70.0(7) . .
C5 C9 Fe1 70.6(6) . .
C8 C9 H9 124.6 . .
C5 C9 H9 124.6 . .
Fe1 C9 H9 126.4 . .
C11 C10 C14 106.4(10) . .
C11 C10 P3 132.2(9) . .
C14 C10 P3 120.4(8) . .
C11 C10 Fe1 68.8(6) . .
C14 C10 Fe1 68.7(6) . .
P3 C10 Fe1 135.7(5) . .
C12 C11 C10 110.0(11) . .
C12 C11 Fe1 71.1(7) . .
C10 C11 Fe1 70.8(6) . .
C12 C11 H11 125.0 . .
C10 C11 H11 125.0 . .
Fe1 C11 H11 124.6 . .
C11 C12 C13 106.3(10) . .
C11 C12 Fe1 69.4(6) . .
C13 C12 Fe1 68.9(7) . .
C11 C12 H12 126.9 . .
C13 C12 H12 126.9 . .
Fe1 C12 H12 126.4 . .
C14 C13 C12 109.8(11) . .
C14 C13 Fe1 70.1(6) . .
C12 C13 Fe1 70.8(7) . .
C14 C13 H13 125.1 . .
C12 C13 H13 125.1 . .
Fe1 C13 H13 125.6 . .
C13 C14 C10 107.5(12) . .
C13 C14 Fe1 70.0(7) . .
C10 C14 Fe1 70.9(6) . .
C13 C14 H14 126.3 . .
C10 C14 H14 126.3 . .
Fe1 C14 H14 124.4 . .
C18 C15 C17 108.6(10) . .
C18 C15 C16 107.5(10) . .
C17 C15 C16 109.0(10) . .
C18 C15 P1 106.3(8) . .
C17 C15 P1 117.3(8) . .
C16 C15 P1 107.8(8) . .
C15 C16 H16A 109.5 . .
C15 C16 H16B 109.5 . .
H16A C16 H16B 109.5 . .
C15 C16 H16C 109.5 . .
H16A C16 H16C 109.5 . .
H16B C16 H16C 109.5 . .
C15 C17 H17A 109.5 . .
C15 C17 H17B 109.5 . .
H17A C17 H17B 109.5 . .
C15 C17 H17C 109.5 . .
H17A C17 H17C 109.5 . .
H17B C17 H17C 109.5 . .
C15 C18 H18A 109.5 . .
C15 C18 H18B 109.5 . .
H18A C18 H18B 109.5 . .
C15 C18 H18C 109.5 . .
H18A C18 H18C 109.5 . .
H18B C18 H18C 109.5 . .
C20 C19 C21 108.8(11) . .
C20 C19 C22 108.9(11) . .
C21 C19 C22 106.7(11) . .
C20 C19 P1 116.1(9) . .
C21 C19 P1 109.3(9) . .
C22 C19 P1 106.6(8) . .
C19 C20 H20A 109.5 . .
C19 C20 H20B 109.5 . .
H20A C20 H20B 109.5 . .
C19 C20 H20C 109.5 . .
H20A C20 H20C 109.5 . .
H20B C20 H20C 109.5 . .
C19 C21 H21A 109.5 . .
C19 C21 H21B 109.5 . .
H21A C21 H21B 109.5 . .
C19 C21 H21C 109.5 . .
H21A C21 H21C 109.5 . .
H21B C21 H21C 109.5 . .
C19 C22 H22A 109.5 . .
C19 C22 H22B 109.5 . .
H22A C22 H22B 109.5 . .
C19 C22 H22C 109.5 . .
H22A C22 H22C 109.5 . .
H22B C22 H22C 109.5 . .
C26 C23 C24 108.6(10) . .
C26 C23 C25 108.3(10) . .
C24 C23 C25 106.9(10) . .
C26 C23 P3 117.5(9) . .
C24 C23 P3 108.1(8) . .
C25 C23 P3 107.1(8) . .
C23 C24 H24A 109.5 . .
C23 C24 H24B 109.5 . .
H24A C24 H24B 109.5 . .
C23 C24 H24C 109.5 . .
H24A C24 H24C 109.5 . .
H24B C24 H24C 109.5 . .
C23 C25 H25A 109.5 . .
C23 C25 H25B 109.5 . .
H25A C25 H25B 109.5 . .
C23 C25 H25C 109.5 . .
H25A C25 H25C 109.5 . .
H25B C25 H25C 109.5 . .
C23 C26 H26A 109.5 . .
C23 C26 H26B 109.5 . .
H26A C26 H26B 109.5 . .
C23 C26 H26C 109.5 . .
H26A C26 H26C 109.5 . .
H26B C26 H26C 109.5 . .
C29 C27 C30 107.8(10) . .
C29 C27 C28 113.7(11) . .
C30 C27 C28 106.8(10) . .
C29 C27 P3 115.5(8) . .
C30 C27 P3 105.8(8) . .
C28 C27 P3 106.6(8) . .
C27 C28 H28A 109.5 . .
C27 C28 H28B 109.5 . .
H28A C28 H28B 109.5 . .
C27 C28 H28C 109.5 . .
H28A C28 H28C 109.5 . .
H28B C28 H28C 109.5 . .
C27 C29 H29A 109.5 . .
C27 C29 H29B 109.5 . .
H29A C29 H29B 109.5 . .
C27 C29 H29C 109.5 . .
H29A C29 H29C 109.5 . .
H29B C29 H29C 109.5 . .
C27 C30 H30A 109.5 . .
C27 C30 H30B 109.5 . .
H30A C30 H30B 109.5 . .
C27 C30 H30C 109.5 . .
H30A C30 H30C 109.5 . .
H30B C30 H30C 109.5 . .
C35 C31 C32 105.7(11) . .
C35 C31 P2 121.1(8) . .
C32 C31 P2 132.3(10) . .
C35 C31 Fe2 67.8(6) . .
C32 C31 Fe2 67.6(7) . .
P2 C31 Fe2 136.8(6) . .
C33 C32 C31 108.4(12) . .
C33 C32 Fe2 69.0(8) . .
C31 C32 Fe2 71.5(7) . .
C33 C32 H32 125.8 . .
C31 C32 H32 125.8 . .
Fe2 C32 H32 125.2 . .
C34 C33 C32 107.5(12) . .
C34 C33 Fe2 69.4(7) . .
C32 C33 Fe2 70.4(7) . .
C34 C33 H33 126.2 . .
C32 C33 H33 126.2 . .
Fe2 C33 H33 125.5 . .
C33 C34 C35 109.0(13) . .
C33 C34 Fe2 70.4(7) . .
C35 C34 Fe2 70.6(6) . .
C33 C34 H34 125.5 . .
C35 C34 H34 125.5 . .
Fe2 C34 H34 125.1 . .
C31 C35 C34 109.3(11) . .
C31 C35 Fe2 72.6(6) . .
C34 C35 Fe2 68.9(6) . .
C31 C35 H35 125.3 . .
C34 C35 H35 125.3 . .
Fe2 C35 H35 124.7 . .
C37 C36 C40 105.9(11) . .
C37 C36 P4 120.4(9) . .
C40 C36 P4 132.8(11) . .
C37 C36 Fe2 68.1(6) . .
C40 C36 Fe2 68.9(7) . .
P4 C36 Fe2 135.5(6) . .
C38 C37 C36 107.7(13) . .
C38 C37 Fe2 69.7(7) . .
C36 C37 Fe2 71.4(7) . .
C38 C37 H37 126.2 . .
C36 C37 H37 126.2 . .
Fe2 C37 H37 124.3 . .
C39 C38 C37 109.4(13) . .
C39 C38 Fe2 70.2(8) . .
C37 C38 Fe2 69.8(7) . .
C39 C38 H38 125.3 . .
C37 C38 H38 125.3 . .
Fe2 C38 H38 126.3 . .
C40 C39 C38 107.0(12) . .
C40 C39 Fe2 70.7(7) . .
C38 C39 Fe2 69.6(8) . .
C40 C39 H39 126.5 . .
C38 C39 H39 126.5 . .
Fe2 C39 H39 124.9 . .
C39 C40 C36 109.9(14) . .
C39 C40 Fe2 69.7(8) . .
C36 C40 Fe2 70.7(7) . .
C39 C40 H40 125.0 . .
C36 C40 H40 125.0 . .
Fe2 C40 H40 126.2 . .
C42 C41 C43 107.2(11) . .
C42 C41 C44 109.7(11) . .
C43 C41 C44 109.3(11) . .
C42 C41 P2 106.7(8) . .
C43 C41 P2 109.3(9) . .
C44 C41 P2 114.3(9) . .
C41 C42 H42A 109.5 . .
C41 C42 H42B 109.5 . .
H42A C42 H42B 109.5 . .
C41 C42 H42C 109.5 . .
H42A C42 H42C 109.5 . .
H42B C42 H42C 109.5 . .
C41 C43 H43A 109.5 . .
C41 C43 H43B 109.5 . .
H43A C43 H43B 109.5 . .
C41 C43 H43C 109.5 . .
H43A C43 H43C 109.5 . .
H43B C43 H43C 109.5 . .
C41 C44 H44A 109.5 . .
C41 C44 H44B 109.5 . .
H44A C44 H44B 109.5 . .
C41 C44 H44C 109.5 . .
H44A C44 H44C 109.5 . .
H44B C44 H44C 109.5 . .
C46 C45 C48 106.7(12) . .
C46 C45 C47 108.5(11) . .
C48 C45 C47 106.9(11) . .
C46 C45 P2 109.0(8) . .
C48 C45 P2 108.5(9) . .
C47 C45 P2 116.8(9) . .
C45 C46 H46A 109.5 . .
C45 C46 H46B 109.5 . .
H46A C46 H46B 109.5 . .
C45 C46 H46C 109.5 . .
H46A C46 H46C 109.5 . .
H46B C46 H46C 109.5 . .
C45 C47 H47A 109.5 . .
C45 C47 H47B 109.5 . .
H47A C47 H47B 109.5 . .
C45 C47 H47C 109.5 . .
H47A C47 H47C 109.5 . .
H47B C47 H47C 109.5 . .
C45 C48 H48A 109.5 . .
C45 C48 H48B 109.5 . .
H48A C48 H48B 109.5 . .
C45 C48 H48C 109.5 . .
H48A C48 H48C 109.5 . .
H48B C48 H48C 109.5 . .
C51 C49 C50 109.1(11) . .
C51 C49 C52 110.6(11) . .
C50 C49 C52 107.2(11) . .
C51 C49 P4 113.7(8) . .
C50 C49 P4 107.0(8) . .
C52 C49 P4 109.0(8) . .
C49 C50 H50A 109.5 . .
C49 C50 H50B 109.5 . .
H50A C50 H50B 109.5 . .
C49 C50 H50C 109.5 . .
H50A C50 H50C 109.5 . .
H50B C50 H50C 109.5 . .
C49 C51 H51A 109.5 . .
C49 C51 H51B 109.5 . .
H51A C51 H51B 109.5 . .
C49 C51 H51C 109.5 . .
H51A C51 H51C 109.5 . .
H51B C51 H51C 109.5 . .
C49 C52 H52A 109.5 . .
C49 C52 H52B 109.5 . .
H52A C52 H52B 109.5 . .
C49 C52 H52C 109.5 . .
H52A C52 H52C 109.5 . .
H52B C52 H52C 109.5 . .
C55 C53 C56 105.9(10) . .
C55 C53 C54 107.4(11) . .
C56 C53 C54 110.6(11) . .
C55 C53 P4 108.5(8) . .
C56 C53 P4 108.4(9) . .
C54 C53 P4 115.6(9) . .
C53 C54 H54A 109.5 . .
C53 C54 H54B 109.5 . .
H54A C54 H54B 109.5 . .
C53 C54 H54C 109.5 . .
H54A C54 H54C 109.5 . .
H54B C54 H54C 109.5 . .
C53 C55 H55A 109.5 . .
C53 C55 H55B 109.5 . .
H55A C55 H55B 109.5 . .
C53 C55 H55C 109.5 . .
H55A C55 H55C 109.5 . .
H55B C55 H55C 109.5 . .
C53 C56 H56A 109.5 . .
C53 C56 H56B 109.5 . .
H56A C56 H56B 109.5 . .
C53 C56 H56C 109.5 . .
H56A C56 H56C 109.5 . .
H56B C56 H56C 109.5 . .
N5 C57 S6 179.1(12) . .
N6 C58 S5 178.0(10) . .
C63 C59 C60 105.7(9) . .
C63 C59 P5 121.4(7) . .
C60 C59 P5 131.8(8) . .
C63 C59 Fe5 68.3(5) . .
C60 C59 Fe5 68.3(6) . .
P5 C59 Fe5 136.7(5) . .
C61 C60 C59 108.5(10) . .
C61 C60 Fe5 69.6(7) . .
C59 C60 Fe5 70.8(6) . .
C61 C60 H60 125.8 . .
C59 C60 H60 125.8 . .
Fe5 C60 H60 125.4 . .
C60 C61 C62 108.8(10) . .
C60 C61 Fe5 69.9(6) . .
C62 C61 Fe5 70.6(6) . .
C60 C61 H61 125.6 . .
C62 C61 H61 125.6 . .
Fe5 C61 H61 125.5 . .
C63 C62 C61 106.3(10) . .
C63 C62 Fe5 68.8(5) . .
C61 C62 Fe5 68.7(6) . .
C63 C62 H62 126.8 . .
C61 C62 H62 126.8 . .
Fe5 C62 H62 127.3 . .
C62 C63 C59 110.6(9) . .
C62 C63 Fe5 70.9(6) . .
C59 C63 Fe5 71.3(5) . .
C62 C63 H63 124.7 . .
C59 C63 H63 124.7 . .
Fe5 C63 H63 124.7 . .
C65 C64 C66 109.8(10) . .
C65 C64 C67 107.6(9) . .
C66 C64 C67 107.9(10) . .
C65 C64 P5 110.9(7) . .
C66 C64 P5 115.3(8) . .
C67 C64 P5 105.0(7) . .
C64 C65 H65A 109.5 . .
C64 C65 H65B 109.5 . .
H65A C65 H65B 109.5 . .
C64 C65 H65C 109.5 . .
H65A C65 H65C 109.5 . .
H65B C65 H65C 109.5 . .
C64 C66 H66A 109.5 . .
C64 C66 H66B 109.5 . .
H66A C66 H66B 109.5 . .
C64 C66 H66C 109.5 . .
H66A C66 H66C 109.5 . .
H66B C66 H66C 109.5 . .
C64 C67 H67A 109.5 . .
C64 C67 H67B 109.5 . .
H67A C67 H67B 109.5 . .
C64 C67 H67C 109.5 . .
H67A C67 H67C 109.5 . .
H67B C67 H67C 109.5 . .
C70 C68 C69 107.8(8) . .
C70 C68 C71 111.4(9) . .
C69 C68 C71 109.1(9) . .
C70 C68 P5 106.2(7) . .
C69 C68 P5 106.8(7) . .
C71 C68 P5 115.2(7) . .
C68 C69 H69A 109.5 . .
C68 C69 H69B 109.5 . .
H69A C69 H69B 109.5 . .
C68 C69 H69C 109.5 . .
H69A C69 H69C 109.5 . .
H69B C69 H69C 109.5 . .
C68 C70 H70A 109.5 . .
C68 C70 H70B 109.5 . .
H70A C70 H70B 109.5 . .
C68 C70 H70C 109.5 . .
H70A C70 H70C 109.5 . .
H70B C70 H70C 109.5 . .
C68 C71 H71A 109.5 . .
C68 C71 H71B 109.5 . .
H71A C71 H71B 109.5 . .
C68 C71 H71C 109.5 . .
H71A C71 H71C 109.5 . .
H71B C71 H71C 109.5 . .
C73 C72 C76 105.7(9) . .
C73 C72 P6 121.9(8) . .
C76 C72 P6 131.3(8) . .
C73 C72 Fe6 68.3(6) . .
C76 C72 Fe6 69.6(6) . .
P6 C72 Fe6 135.4(5) . .
C74 C73 C72 108.5(9) . .
C74 C73 Fe6 69.4(6) . .
C72 C73 Fe6 71.3(6) . .
C74 C73 H73 125.8 . .
C72 C73 H73 125.8 . .
Fe6 C73 H73 125.1 . .
C75 C74 C73 108.5(10) . .
C75 C74 Fe6 71.9(6) . .
C73 C74 Fe6 70.2(6) . .
C75 C74 H74 125.8 . .
C73 C74 H74 125.8 . .
Fe6 C74 H74 123.8 . .
C76 C75 C74 108.0(10) . .
C76 C75 Fe6 70.3(6) . .
C74 C75 Fe6 68.4(6) . .
C76 C75 H75 126.0 . .
C74 C75 H75 126.0 . .
Fe6 C75 H75 126.9 . .
C75 C76 C72 109.4(9) . .
C75 C76 Fe6 70.6(6) . .
C72 C76 Fe6 70.1(6) . .
C75 C76 H76 125.3 . .
C72 C76 H76 125.3 . .
Fe6 C76 H76 125.6 . .
C80 C77 C79 108.5(10) . .
C80 C77 C78 111.3(9) . .
C79 C77 C78 105.1(9) . .
C80 C77 P6 115.2(8) . .
C79 C77 P6 106.2(7) . .
C78 C77 P6 110.0(8) . .
C77 C78 H78A 109.5 . .
C77 C78 H78B 109.5 . .
H78A C78 H78B 109.5 . .
C77 C78 H78C 109.5 . .
H78A C78 H78C 109.5 . .
H78B C78 H78C 109.5 . .
C77 C79 H79A 109.5 . .
C77 C79 H79B 109.5 . .
H79A C79 H79B 109.5 . .
C77 C79 H79C 109.5 . .
H79A C79 H79C 109.5 . .
H79B C79 H79C 109.5 . .
C77 C80 H80A 109.5 . .
C77 C80 H80B 109.5 . .
H80A C80 H80B 109.5 . .
C77 C80 H80C 109.5 . .
H80A C80 H80C 109.5 . .
H80B C80 H80C 109.5 . .
C84 C81 C82 106.6(9) . .
C84 C81 C83 109.0(9) . .
C82 C81 C83 109.2(9) . .
C84 C81 P6 107.4(7) . .
C82 C81 P6 108.0(7) . .
C83 C81 P6 116.2(7) . .
C81 C82 H82A 109.5 . .
C81 C82 H82B 109.5 . .
H82A C82 H82B 109.5 . .
C81 C82 H82C 109.5 . .
H82A C82 H82C 109.5 . .
H82B C82 H82C 109.5 . .
C81 C83 H83A 109.5 . .
C81 C83 H83B 109.5 . .
H83A C83 H83B 109.5 . .
C81 C83 H83C 109.5 . .
H83A C83 H83C 109.5 . .
H83B C83 H83C 109.5 . .
C81 C84 H84A 109.5 . .
C81 C84 H84B 109.5 . .
H84A C84 H84B 109.5 . .
C81 C84 H84C 109.5 . .
H84A C84 H84C 109.5 . .
H84B C84 H84C 109.5 . .

loop_
_geom_bond_atom_site_label_1
_geom_bond_atom_site_label_2
_geom_bond_distance
_geom_bond_site_symmetry_2
Cu1 N1 1.950(11) .
Cu1 P1 2.222(3) .
Cu1 S1 2.486(3) .
Cu1 S3 2.523(3) .
Cu2 N2 1.971(11) .
Cu2 P2 2.225(3) .
Cu2 S2 2.433(4) .
Cu2 S4 2.589(4) .
Cu3 N3 2.020(9) .
Cu3 P3 2.238(3) .
Cu3 S3 2.453(3) .
Cu3 S1 2.513(4) .
Cu4 N4 1.991(9) .
Cu4 P4 2.225(3) .
Cu4 S4 2.453(3) .
Cu4 S2 2.503(4) .
Cu5 N5 1.998(9) .
Cu5 P5 2.229(3) .
Cu5 S5 2.482(3) 2_665
Cu5 S5 2.501(3) .
Cu6 N6 1.997(8) .
Cu6 P6 2.233(3) .
Cu6 S6 2.425(3) .
Cu6 S6 2.601(3) 2_665
Fe1 C13 2.038(11) .
Fe1 C14 2.039(10) .
Fe1 C11 2.041(11) .
Fe1 C8 2.046(11) .
Fe1 C9 2.053(11) .
Fe1 C12 2.063(11) .
Fe1 C6 2.064(10) .
Fe1 C7 2.066(11) .
Fe1 C10 2.068(10) .
Fe1 C5 2.079(11) .
Fe2 C34 2.026(12) .
Fe2 C33 2.038(12) .
Fe2 C38 2.043(13) .
Fe2 C37 2.044(11) .
Fe2 C35 2.047(10) .
Fe2 C39 2.052(12) .
Fe2 C32 2.057(12) .
Fe2 C40 2.064(13) .
Fe2 C36 2.089(11) .
Fe2 C31 2.110(12) .
Fe5 C63 2.034(9) .
Fe5 C63 2.034(9) 2_665
Fe5 C61 2.036(11) 2_665
Fe5 C61 2.036(11) .
Fe5 C60 2.040(11) 2_665
Fe5 C60 2.040(11) .
Fe5 C62 2.062(10) .
Fe5 C62 2.062(10) 2_665
Fe5 C59 2.074(10) .
Fe5 C59 2.074(10) 2_665
Fe6 C74 2.033(11) 2_665
Fe6 C74 2.033(11) .
Fe6 C73 2.042(10) 2_665
Fe6 C73 2.042(10) .
Fe6 C76 2.075(11) .
Fe6 C76 2.075(11) 2_665
Fe6 C75 2.078(10) 2_665
Fe6 C75 2.078(10) .
Fe6 C72 2.081(11) 2_665
Fe6 C72 2.081(11) .
S1 C2 1.643(14) .
S2 C1 1.666(14) .
S3 C4 1.671(12) .
S4 C3 1.661(12) .
S5 C58 1.669(11) .
S5 Cu5 2.482(3) 2_665
S6 C57 1.663(11) .
S6 Cu6 2.601(3) 2_665
P1 C5 1.815(12) .
P1 C19 1.908(12) .
P1 C15 1.909(11) .
P2 C31 1.791(12) .
P2 C45 1.893(14) .
P2 C41 1.924(12) .
P3 C10 1.849(11) .
P3 C23 1.891(11) .
P3 C27 1.900(10) .
P4 C36 1.822(11) .
P4 C53 1.890(12) .
P4 C49 1.902(11) .
P5 C59 1.828(10) .
P5 C68 1.892(10) .
P5 C64 1.911(11) .
P6 C72 1.831(10) .
P6 C77 1.892(11) .
P6 C81 1.895(10) .
N1 C1 1.164(14) .
N2 C2 1.177(14) .
N3 C3 1.146(12) .
N4 C4 1.144(12) .
N5 C57 1.145(12) .
N6 C58 1.150(11) .
C5 C6 1.413(15) .
C5 C9 1.439(15) .
C6 C7 1.439(15) .
C6 H6 0.9300 .
C7 C8 1.421(16) .
C7 H7 0.9300 .
C8 C9 1.384(17) .
C8 H8 0.9300 .
C9 H9 0.9300 .
C10 C11 1.417(14) .
C10 C14 1.418(15) .
C11 C12 1.385(16) .
C11 H11 0.9300 .
C12 C13 1.411(18) .
C12 H12 0.9300 .
C13 C14 1.392(15) .
C13 H13 0.9300 .
C14 H14 0.9300 .
C15 C18 1.516(18) .
C15 C17 1.517(15) .
C15 C16 1.518(16) .
C16 H16A 0.9600 .
C16 H16B 0.9600 .
C16 H16C 0.9600 .
C17 H17A 0.9600 .
C17 H17B 0.9600 .
C17 H17C 0.9600 .
C18 H18A 0.9600 .
C18 H18B 0.9600 .
C18 H18C 0.9600 .
C19 C20 1.521(17) .
C19 C21 1.535(18) .
C19 C22 1.537(16) .
C20 H20A 0.9600 .
C20 H20B 0.9600 .
C20 H20C 0.9600 .
C21 H21A 0.9600 .
C21 H21B 0.9600 .
C21 H21C 0.9600 .
C22 H22A 0.9600 .
C22 H22B 0.9600 .
C22 H22C 0.9600 .
C23 C26 1.525(16) .
C23 C24 1.539(16) .
C23 C25 1.543(16) .
C24 H24A 0.9600 .
C24 H24B 0.9600 .
C24 H24C 0.9600 .
C25 H25A 0.9600 .
C25 H25B 0.9600 .
C25 H25C 0.9600 .
C26 H26A 0.9600 .
C26 H26B 0.9600 .
C26 H26C 0.9600 .
C27 C29 1.516(17) .
C27 C30 1.532(16) .
C27 C28 1.548(15) .
C28 H28A 0.9600 .
C28 H28B 0.9600 .
C28 H28C 0.9600 .
C29 H29A 0.9600 .
C29 H29B 0.9600 .
C29 H29C 0.9600 .
C30 H30A 0.9600 .
C30 H30B 0.9600 .
C30 H30C 0.9600 .
C31 C35 1.407(15) .
C31 C32 1.455(15) .
C32 C33 1.418(19) .
C32 H32 0.9300 .
C33 C34 1.395(19) .
C33 H33 0.9300 .
C34 C35 1.409(15) .
C34 H34 0.9300 .
C35 H35 0.9300 .
C36 C37 1.430(17) .
C36 C40 1.436(16) .
C37 C38 1.415(16) .
C37 H37 0.9300 .
C38 C39 1.41(2) .
C38 H38 0.9300 .
C39 C40 1.395(19) .
C39 H39 0.9300 .
C40 H40 0.9300 .
C41 C42 1.493(16) .
C41 C43 1.502(16) .
C41 C44 1.535(16) .
C42 H42A 0.9600 .
C42 H42B 0.9600 .
C42 H42C 0.9600 .
C43 H43A 0.9600 .
C43 H43B 0.9600 .
C43 H43C 0.9600 .
C44 H44A 0.9600 .
C44 H44B 0.9600 .
C44 H44C 0.9600 .
C45 C46 1.522(10) .
C45 C48 1.522(10) .
C45 C47 1.523(10) .
C46 H46A 0.9600 .
C46 H46B 0.9600 .
C46 H46C 0.9600 .
C47 H47A 0.9600 .
C47 H47B 0.9600 .
C47 H47C 0.9600 .
C48 H48A 0.9600 .
C48 H48B 0.9600 .
C48 H48C 0.9600 .
C49 C51 1.529(17) .
C49 C50 1.533(17) .
C49 C52 1.545(16) .
C50 H50A 0.9600 .
C50 H50B 0.9600 .
C50 H50C 0.9600 .
C51 H51A 0.9600 .
C51 H51B 0.9600 .
C51 H51C 0.9600 .
C52 H52A 0.9600 .
C52 H52B 0.9600 .
C52 H52C 0.9600 .
C53 C55 1.537(16) .
C53 C56 1.556(16) .
C53 C54 1.567(16) .
C54 H54A 0.9600 .
C54 H54B 0.9600 .
C54 H54C 0.9600 .
C55 H55A 0.9600 .
C55 H55B 0.9600 .
C55 H55C 0.9600 .
C56 H56A 0.9600 .
C56 H56B 0.9600 .
C56 H56C 0.9600 .
C59 C63 1.420(14) .
C59 C60 1.440(13) .
C60 C61 1.411(15) .
C60 H60 0.9300 .
C61 C62 1.426(16) .
C61 H61 0.9300 .
C62 C63 1.413(14) .
C62 H62 0.9300 .
C63 H63 0.9300 .
C64 C65 1.526(15) .
C64 C66 1.526(14) .
C64 C67 1.530(15) .
C65 H65A 0.9600 .
C65 H65B 0.9600 .
C65 H65C 0.9600 .
C66 H66A 0.9600 .
C66 H66B 0.9600 .
C66 H66C 0.9600 .
C67 H67A 0.9600 .
C67 H67B 0.9600 .
C67 H67C 0.9600 .
C68 C70 1.535(14) .
C68 C69 1.540(14) .
C68 C71 1.545(14) .
C69 H69A 0.9600 .
C69 H69B 0.9600 .
C69 H69C 0.9600 .
C70 H70A 0.9600 .
C70 H70B 0.9600 .
C70 H70C 0.9600 .
C71 H71A 0.9600 .
C71 H71B 0.9600 .
C71 H71C 0.9600 .
C72 C73 1.424(14) .
C72 C76 1.430(14) .
C73 C74 1.407(14) .
C73 H73 0.9300 .
C74 C75 1.398(15) .
C74 H74 0.9300 .
C75 C76 1.391(15) .
C75 H75 0.9300 .
C76 H76 0.9300 .
C77 C80 1.508(14) .
C77 C79 1.530(15) .
C77 C78 1.550(15) .
C78 H78A 0.9600 .
C78 H78B 0.9600 .
C78 H78C 0.9600 .
C79 H79A 0.9600 .
C79 H79B 0.9600 .
C79 H79C 0.9600 .
C80 H80A 0.9600 .
C80 H80B 0.9600 .
C80 H80C 0.9600 .
C81 C84 1.514(14) .
C81 C82 1.517(15) .
C81 C83 1.546(14) .
C82 H82A 0.9600 .
C82 H82B 0.9600 .
C82 H82C 0.9600 .
C83 H83A 0.9600 .
C83 H83B 0.9600 .
C83 H83C 0.9600 .
C84 H84A 0.9600 .
C84 H84B 0.9600 .
C84 H84C 0.9600 .

loop_
_geom_hbond_atom_site_label_D
_geom_hbond_atom_site_label_H
_geom_hbond_atom_site_label_A
_geom_hbond_distance_DH
_geom_hbond_distance_HA
_geom_hbond_distance_DA
_geom_hbond_angle_DHA
_geom_hbond_site_symmetry_A
C6 H6 S3 0.93 2.68 3.538(11) 153.8 .
C14 H14 S1 0.93 2.95 3.776(13) 148.9 .
C16 H16A S1 0.96 2.87 3.791(13) 160.6 .
C24 H24A S3 0.96 2.85 3.766(13) 160.9 .
C35 H35 S4 0.93 2.80 3.660(12) 155.0 .
C37 H37 S2 0.93 2.85 3.665(14) 147.6 .
C48 H48A S2 0.96 2.88 3.783(13) 158.0 .
C56 H56A S4 0.96 2.98 3.896(14) 160.6 .
C63 H63 S5 0.93 2.90 3.733(10) 149.8 .
C69 H69A S5 0.96 2.86 3.784(10) 161.1 2_665
C73 H73 S6 0.93 2.81 3.656(11) 150.9 2_665
C82 H82C S6 0.96 3.00 3.912(12) 158.9 .

loop_
_geom_torsion_atom_site_label_1
_geom_torsion_atom_site_label_2
_geom_torsion_atom_site_label_3
_geom_torsion_atom_site_label_4
_geom_torsion
C19 P1 C5 C6 -80.2(9)
C15 P1 C5 C6 164.1(8)
Cu1 P1 C5 C6 38.9(9)
C19 P1 C5 C9 82.5(11)
C15 P1 C5 C9 -33.3(12)
Cu1 P1 C5 C9 -158.5(9)
C19 P1 C5 Fe1 -171.2(8)
C15 P1 C5 Fe1 73.0(9)
Cu1 P1 C5 Fe1 -52.2(9)
C9 C5 C6 C7 0.4(11)
P1 C5 C6 C7 167.5(7)
Fe1 C5 C6 C7 -59.2(7)
C9 C5 C6 Fe1 59.7(7)
P1 C5 C6 Fe1 -133.3(7)
C5 C6 C7 C8 0.9(12)
Fe1 C6 C7 C8 -59.0(8)
C5 C6 C7 Fe1 59.8(7)
C6 C7 C8 C9 -1.8(13)
Fe1 C7 C8 C9 -61.1(8)
C6 C7 C8 Fe1 59.3(7)
C7 C8 C9 C5 2.2(13)
Fe1 C8 C9 C5 -59.0(8)
C7 C8 C9 Fe1 61.1(8)
C6 C5 C9 C8 -1.6(12)
P1 C5 C9 C8 -166.0(9)
Fe1 C5 C9 C8 58.6(8)
C6 C5 C9 Fe1 -60.2(7)
P1 C5 C9 Fe1 135.4(10)
C23 P3 C10 C11 -25.2(11)
C27 P3 C10 C11 89.5(11)
Cu3 P3 C10 C11 -151.1(9)
C23 P3 C10 C14 167.9(8)
C27 P3 C10 C14 -77.4(9)
Cu3 P3 C10 C14 42.0(9)
C23 P3 C10 Fe1 78.0(10)
C27 P3 C10 Fe1 -167.2(9)
Cu3 P3 C10 Fe1 -47.9(10)
C14 C10 C11 C12 2.0(12)
P3 C10 C11 C12 -166.2(8)
Fe1 C10 C11 C12 60.6(8)
C14 C10 C11 Fe1 -58.6(7)
P3 C10 C11 Fe1 133.1(9)
C10 C11 C12 C13 -1.1(13)
Fe1 C11 C12 C13 59.3(8)
C10 C11 C12 Fe1 -60.5(8)
C11 C12 C13 C14 -0.2(13)
Fe1 C12 C13 C14 59.4(8)
C11 C12 C13 Fe1 -59.7(8)
C12 C13 C14 C10 1.4(12)
Fe1 C13 C14 C10 61.4(7)
C12 C13 C14 Fe1 -59.9(8)
C11 C10 C14 C13 -2.1(11)
P3 C10 C14 C13 167.8(7)
Fe1 C10 C14 C13 -60.8(7)
C11 C10 C14 Fe1 58.7(7)
P3 C10 C14 Fe1 -131.4(7)
C10 P3 C23 C26 71.2(10)
C27 P3 C23 C26 -36.5(11)
Cu3 P3 C23 C26 -160.7(8)
C10 P3 C23 C24 -52.0(9)
C27 P3 C23 C24 -159.7(8)
Cu3 P3 C23 C24 76.1(8)
C10 P3 C23 C25 -166.8(8)
C27 P3 C23 C25 85.5(9)
Cu3 P3 C23 C25 -38.8(9)
C10 P3 C27 C29 -45.4(11)
C23 P3 C27 C29 67.0(11)
Cu3 P3 C27 C29 -168.2(9)
C10 P3 C27 C30 73.7(9)
C23 P3 C27 C30 -173.9(8)
Cu3 P3 C27 C30 -49.1(8)
C10 P3 C27 C28 -172.8(9)
C23 P3 C27 C28 -60.4(10)
Cu3 P3 C27 C28 64.4(9)
C45 P2 C31 C35 164.4(8)
C41 P2 C31 C35 -80.1(9)
Cu2 P2 C31 C35 37.1(9)
C45 P2 C31 C32 -28.0(12)
C41 P2 C31 C32 87.6(11)
Cu2 P2 C31 C32 -155.2(9)
C45 P2 C31 Fe2 74.4(9)
C41 P2 C31 Fe2 -170.0(8)
Cu2 P2 C31 Fe2 -52.8(9)
C35 C31 C32 C33 2.1(12)
P2 C31 C32 C33 -166.9(9)
Fe2 C31 C32 C33 59.4(8)
C35 C31 C32 Fe2 -57.3(7)
P2 C31 C32 Fe2 133.6(10)
C31 C32 C33 C34 -1.2(13)
Fe2 C32 C33 C34 59.8(8)
C31 C32 C33 Fe2 -61.0(8)
C32 C33 C34 C35 -0.2(13)
Fe2 C33 C34 C35 60.3(8)
C32 C33 C34 Fe2 -60.4(8)
C32 C31 C35 C34 -2.2(12)
P2 C31 C35 C34 168.3(8)
Fe2 C31 C35 C34 -59.4(7)
C32 C31 C35 Fe2 57.2(7)
P2 C31 C35 Fe2 -132.3(7)
C33 C34 C35 C31 1.6(13)
Fe2 C34 C35 C31 61.7(8)
C33 C34 C35 Fe2 -60.1(8)
C53 P4 C36 C37 169.7(9)
C49 P4 C36 C37 -75.3(10)
Cu4 P4 C36 C37 44.0(10)
C53 P4 C36 C40 -23.1(12)
C49 P4 C36 C40 92.0(12)
Cu4 P4 C36 C40 -148.7(10)
C53 P4 C36 Fe2 80.8(10)
C49 P4 C36 Fe2 -164.1(9)
Cu4 P4 C36 Fe2 -44.9(10)
C40 C36 C37 C38 -1.8(12)
P4 C36 C37 C38 168.5(8)
Fe2 C36 C37 C38 -60.6(8)
C40 C36 C37 Fe2 58.8(7)
P4 C36 C37 Fe2 -130.9(8)
C36 C37 C38 C39 2.5(14)
Fe2 C37 C38 C39 -59.2(9)
C36 C37 C38 Fe2 61.7(8)
C37 C38 C39 C40 -2.1(15)
Fe2 C38 C39 C40 -61.1(9)
C37 C38 C39 Fe2 58.9(9)
C38 C39 C40 C36 1.0(14)
Fe2 C39 C40 C36 -59.4(8)
C38 C39 C40 Fe2 60.4(9)
C37 C36 C40 C39 0.5(13)
P4 C36 C40 C39 -168.1(9)
Fe2 C36 C40 C39 58.8(9)
C37 C36 C40 Fe2 -58.3(8)
P4 C36 C40 Fe2 133.1(10)
C31 P2 C45 C46 -166.5(9)
C41 P2 C45 C46 85.2(10)
Cu2 P2 C45 C46 -38.3(10)
C31 P2 C45 C48 -50.7(9)
C41 P2 C45 C48 -159.0(8)
Cu2 P2 C45 C48 77.5(8)
C31 P2 C45 C47 70.1(12)
C41 P2 C45 C47 -38.2(12)
Cu2 P2 C45 C47 -161.7(10)
C36 P4 C53 C55 -168.5(8)
C49 P4 C53 C55 83.5(9)
Cu4 P4 C53 C55 -40.3(9)
C36 P4 C53 C56 -53.9(9)
C49 P4 C53 C56 -161.9(8)
Cu4 P4 C53 C56 74.3(9)
C36 P4 C53 C54 70.9(10)
C49 P4 C53 C54 -37.1(11)
Cu4 P4 C53 C54 -160.9(8)
C68 P5 C59 C63 168.4(7)
C64 P5 C59 C63 -78.0(8)
Cu5 P5 C59 C63 42.1(8)
C68 P5 C59 C60 -25.4(10)
C64 P5 C59 C60 88.2(10)
Cu5 P5 C59 C60 -151.6(8)
C68 P5 C59 Fe5 77.5(8)
C64 P5 C59 Fe5 -168.9(7)
Cu5 P5 C59 Fe5 -48.8(8)
C63 C59 C60 C61 1.4(11)
P5 C59 C60 C61 -166.5(8)
Fe5 C59 C60 C61 59.6(8)
C63 C59 C60 Fe5 -58.2(6)
P5 C59 C60 Fe5 133.9(8)
C59 C60 C61 C62 -0.3(12)
Fe5 C60 C61 C62 60.1(8)
C59 C60 C61 Fe5 -60.4(7)
C60 C61 C62 C63 -0.9(12)
Fe5 C61 C62 C63 58.7(7)
C60 C61 C62 Fe5 -59.6(8)
C61 C62 C63 C59 1.9(11)
Fe5 C62 C63 C59 60.5(7)
C61 C62 C63 Fe5 -58.6(7)
C60 C59 C63 C62 -2.0(11)
P5 C59 C63 C62 167.4(7)
Fe5 C59 C63 C62 -60.2(7)
C60 C59 C63 Fe5 58.2(6)
P5 C59 C63 Fe5 -132.4(7)
C59 P5 C68 C70 -166.6(7)
C64 P5 C68 C70 85.1(8)
Cu5 P5 C68 C70 -38.1(8)
C59 P5 C68 C69 -51.8(7)
C64 P5 C68 C69 -160.0(6)
Cu5 P5 C68 C69 76.7(7)
C59 P5 C68 C71 69.5(9)
C64 P5 C68 C71 -38.7(9)
Cu5 P5 C68 C71 -161.9(7)
C77 P6 C72 C73 78.0(9)
C81 P6 C72 C73 -167.1(8)
Cu6 P6 C72 C73 -40.8(9)
C77 P6 C72 C76 -87.9(11)
C81 P6 C72 C76 27.0(11)
Cu6 P6 C72 C76 153.2(9)
C77 P6 C72 Fe6 168.7(8)
C81 P6 C72 Fe6 -76.4(9)
Cu6 P6 C72 Fe6 49.9(9)
C76 C72 C73 C74 -0.3(12)
P6 C72 C73 C74 -169.4(8)
Fe6 C72 C73 C74 59.7(7)
C76 C72 C73 Fe6 -60.0(7)
P6 C72 C73 Fe6 130.9(7)
C72 C73 C74 C75 1.2(12)
Fe6 C73 C74 C75 62.0(8)
C72 C73 C74 Fe6 -60.9(7)
C73 C74 C75 C76 -1.6(13)
Fe6 C74 C75 C76 59.3(8)
C73 C74 C75 Fe6 -60.9(8)
C74 C75 C76 C72 1.4(13)
Fe6 C75 C76 C72 59.6(8)
C74 C75 C76 Fe6 -58.1(8)
C73 C72 C76 C75 -0.7(12)
P6 C72 C76 C75 166.9(8)
Fe6 C72 C76 C75 -59.8(8)
C73 C72 C76 Fe6 59.1(7)
P6 C72 C76 Fe6 -133.2(9)
C72 P6 C77 C80 41.3(9)
C81 P6 C77 C80 -72.4(9)
Cu6 P6 C77 C80 163.5(7)
C72 P6 C77 C79 -78.8(8)
C81 P6 C77 C79 167.4(7)
Cu6 P6 C77 C79 43.4(8)
C72 P6 C77 C78 168.1(7)
C81 P6 C77 C78 54.3(8)
Cu6 P6 C77 C78 -69.8(7)
C72 P6 C81 C84 167.6(7)
C77 P6 C81 C84 -84.0(8)
Cu6 P6 C81 C84 39.4(8)
C72 P6 C81 C82 53.0(8)
C77 P6 C81 C82 161.4(7)
Cu6 P6 C81 C82 -75.2(7)
C72 P6 C81 C83 -70.0(9)
C77 P6 C81 C83 38.3(9)
Cu6 P6 C81 C83 161.7(7)
